data_7109131
loop_
_publ_author_name
'Eufemio Moreno Pineda'
'Floriana Tuna'
'Robin G. Pritchard'
'Andrew C. Regan'
'Richard E. P. Winpenny'
'Eric J. L. McInnes'

_publ_section_title
;
 Molecular amino-phosphonate cobalt-lanthanide clusters
;
_journal_name_full Chem.Commun.
_journal_page_first 3522
_journal_paper_doi 10.1039/c3cc40907d
_journal_volume 49
_journal_year 2013
_chemical_formula_moiety 'C124 H214 Co4 Gd10 N10 O66 P12, 3(C2 H3 N)'
_chemical_formula_sum 'C130 H245 Co4 Gd10 N13 O66 P12'
_chemical_formula_weight 5226.25
_space_group_crystal_system triclinic
_space_group_IT_number 2
_space_group_name_Hall '-P 1'
_space_group_name_H-M_alt 'P -1'
_symmetry_space_group_name_Hall '-P 1'
_symmetry_space_group_name_H-M 'P -1'
_atom_sites_solution_hydrogens geom
_atom_sites_solution_primary direct
_atom_sites_solution_secondary difmap
_audit_creation_date 2012-11-24
_audit_creation_method
;
Olex2 1.2
(compiled 2012.11.06 svn.r2526, GUI svn.r4372)
;
_audit_update_record
;
2012-11-24 # Formatted by publCIF
;
_cell_angle_alpha 70.1022(12)
_cell_angle_beta 84.5267(11)
_cell_angle_gamma 79.3776(12)
_cell_formula_units_Z 2
_cell_length_a 18.2190(2)
_cell_length_b 22.4563(3)
_cell_length_c 27.5752(4)
_cell_measurement_reflns_used 42726
_cell_measurement_temperature 100(2)
_cell_measurement_theta_max 26.3314
_cell_measurement_theta_min 1.5685
_cell_volume 10420.1(3)
_computing_cell_refinement
;
CrysAlisPro, Agilent Technologies,
Version 1.171.36.20 (release 27-06-2012 CrysAlis171 .NET)
(compiled Jul 11 2012,15:38:31)
;
_computing_data_collection
;
CrysAlisPro, Agilent Technologies,
Version 1.171.36.20 (release 27-06-2012 CrysAlis171 .NET)
(compiled Jul 11 2012,15:38:31)
;
_computing_data_reduction
;
CrysAlisPro, Agilent Technologies,
Version 1.171.36.20 (release 27-06-2012 CrysAlis171 .NET)
(compiled Jul 11 2012,15:38:31)
;
_computing_molecular_graphics
;
O. V. Dolomanov, L. J. Bourhis, R. J. Gildea, J. A. K. Howard and H. Puschmann,
OLEX2: a complete structure solution, refinement and analysis program.
J. Appl. Cryst. (2009). 42, 339-341.
;
_computing_publication_material
;
O. V. Dolomanov, L. J. Bourhis, R. J. Gildea, J. A. K. Howard and H. Puschmann,
OLEX2: a complete structure solution, refinement and analysis program.
J. Appl. Cryst. (2009). 42, 339-341.
;
_computing_structure_refinement
;
SHELXH, G.M. Sheldrick, Acta Cryst.
(2008). A64, 112-122
;
_computing_structure_solution
;
SHELXS, G.M. Sheldrick, Acta Cryst.
(2008). A64, 112-122
;
_diffrn_ambient_temperature 100.15
_diffrn_measured_fraction_theta_full 0.9977
_diffrn_measured_fraction_theta_max 0.9977
_diffrn_measurement_details
;
1 omega 2.20 182.15 0.2999 20.0000
omega____ theta____ kappa____ phi______ frames
- 28.0000 73.8966 -25.8022 600
2 omega 2.20 182.15 0.2999 20.0000
omega____ theta____ kappa____ phi______ frames
- 28.0000 73.8966 94.1986 600
3 omega 2.20 182.15 0.2999 20.0000
omega____ theta____ kappa____ phi______ frames
- 28.0000 73.8966 214.1966 600
;
_diffrn_measurement_device_type 'Saxi-CrysAlisPro-abstract goniometer imported SAXI images'
_diffrn_measurement_method '\w scans'
_diffrn_orient_matrix_UB_11 0.0381970000
_diffrn_orient_matrix_UB_12 0.0036155000
_diffrn_orient_matrix_UB_13 -0.0028608000
_diffrn_orient_matrix_UB_21 -0.0084243000
_diffrn_orient_matrix_UB_22 0.0252427000
_diffrn_orient_matrix_UB_23 0.0106245000
_diffrn_orient_matrix_UB_31 0.0064018000
_diffrn_orient_matrix_UB_32 -0.0225524000
_diffrn_orient_matrix_UB_33 0.0250638000
_diffrn_radiation_monochromator graphite
_diffrn_radiation_type 'Mo K\a'
_diffrn_radiation_wavelength 0.7107
_diffrn_reflns_av_R_equivalents 0.0831
_diffrn_reflns_av_unetI/netI 0.1421
_diffrn_reflns_limit_h_max 22
_diffrn_reflns_limit_h_min -22
_diffrn_reflns_limit_k_max 28
_diffrn_reflns_limit_k_min -27
_diffrn_reflns_limit_l_max 34
_diffrn_reflns_limit_l_min -34
_diffrn_reflns_number 84001
_diffrn_reflns_theta_full 26.39
_diffrn_reflns_theta_max 26.39
_diffrn_reflns_theta_min 1.62
_diffrn_source 'Enhance (Mo) X-ray Source'
_exptl_absorpt_coefficient_mu 3.609
_exptl_absorpt_correction_T_max 1.00000
_exptl_absorpt_correction_T_min 0.79918
_exptl_absorpt_correction_type multi-scan
_exptl_absorpt_process_details
;
CrysAlisPro, Agilent Technologies,
Version 1.171.36.20 (release 27-06-2012 CrysAlis171 .NET)
(compiled Jul 11 2012,15:38:31)
Empirical absorption correction using spherical harmonics,
implemented in SCALE3 ABSPACK scaling algorithm.
;
_exptl_crystal_colour pink
_exptl_crystal_colour_primary pink
_exptl_crystal_density_diffrn 1.666
_exptl_crystal_density_method 'not measured'
_exptl_crystal_F_000 5144
_exptl_crystal_size_max 0.2
_exptl_crystal_size_mid 0.2
_exptl_crystal_size_min 0.1
_refine_diff_density_max 3.505
_refine_diff_density_min -1.307
_refine_diff_density_rms 0.272
_refine_ls_extinction_method none
_refine_ls_goodness_of_fit_ref 1.099
_refine_ls_hydrogen_treatment constr
_refine_ls_matrix_type full
_refine_ls_number_parameters 1975
_refine_ls_number_reflns 42000
_refine_ls_number_restraints 135
_refine_ls_restrained_S_all 1.098
_refine_ls_R_factor_all 0.1559
_refine_ls_R_factor_gt 0.0953
_refine_ls_shift/su_max 0.001
_refine_ls_shift/su_mean 0.000
_refine_ls_structure_factor_coef Fsqd
_refine_ls_weighting_details 'calc w=1/[\s^2^(Fo^2^)+(0.0656P)^2^+189.2302P] where P=(Fo^2^+2Fc^2^)/3'
_refine_ls_weighting_scheme calc
_refine_ls_wR_factor_gt 0.1920
_refine_ls_wR_factor_ref 0.2181
_reflns_number_gt 26513
_reflns_number_total 42000
_reflns_threshold_expression >2sigma(I)
_cod_data_source_file c3cc40907d.txt
_cod_data_source_block Co4Gd10P12
_cod_original_cell_volume 10420.1(2)
_cod_database_code 7109131

loop_
_space_group_symop_id
_space_group_symop_operation_xyz
1 'x, y, z'
2 '-x, -y, -z'

loop_
_atom_site_label
_atom_site_type_symbol
_atom_site_fract_x
_atom_site_fract_y
_atom_site_fract_z
_atom_site_U_iso_or_equiv
_atom_site_adp_type
_atom_site_occupancy
_atom_site_symmetry_multiplicity
_atom_site_calc_flag
_atom_site_refinement_flags
_atom_site_disorder_assembly
_atom_site_disorder_group
Gd6 Gd 0.38304(4) 0.03200(3) 0.22766(3) 0.01531(16) Uani 1 1 d . . .
Gd5 Gd 0.13578(4) -0.01007(3) 0.26947(3) 0.01524(16) Uani 1 1 d . . .
Gd4 Gd 0.30343(4) 0.18915(3) 0.26132(3) 0.01618(16) Uani 1 1 d . . .
Gd1 Gd 0.06718(4) 0.26901(4) 0.23647(3) 0.02005(18) Uani 1 1 d . . .
Gd3 Gd 0.09401(4) 0.11540(4) 0.13380(3) 0.01768(17) Uani 1 1 d . . .
Gd7 Gd 0.22398(4) -0.16375(4) 0.22861(3) 0.02112(18) Uani 1 1 d . . .
Gd10 Gd 0.45528(5) -0.24323(4) 0.26357(3) 0.02390(19) Uani 1 1 d . . .
Gd2 Gd 0.22941(4) 0.26879(4) 0.07299(3) 0.01964(18) Uani 1 1 d . . .
Gd8 Gd 0.40898(4) -0.09393(4) 0.37187(3) 0.01824(17) Uani 1 1 d . . .
Gd9 Gd 0.27296(5) -0.24099(4) 0.42164(3) 0.0259(2) Uani 1 1 d . . .
Co3 Co 0.13749(13) -0.28039(11) 0.32165(8) 0.0277(5) Uani 1 1 d . . .
Co2 Co 0.38416(12) 0.30475(10) 0.16507(8) 0.0236(5) Uani 1 1 d . . .
Co4 Co 0.57960(12) -0.18381(11) 0.35561(8) 0.0281(5) Uani 1 1 d . . .
Co1 Co -0.07375(11) 0.20265(11) 0.15423(8) 0.0268(5) Uani 1 1 d . . .
P6 P 0.2656(2) -0.00897(19) 0.14376(14) 0.0163(8) Uani 1 1 d . . .
P5 P 0.2497(2) 0.03547(18) 0.35257(14) 0.0146(8) Uani 1 1 d . . .
P11 P 0.2022(2) 0.14605(18) 0.19933(14) 0.0146(8) Uani 1 1 d . . .
P4 P 0.4013(2) 0.18350(19) 0.13663(15) 0.0175(8) Uani 1 1 d . . .
P2 P 0.2199(2) 0.33923(19) 0.17845(15) 0.0219(9) Uani 1 1 d . . .
P12 P 0.3143(2) -0.12089(19) 0.29697(15) 0.0193(9) Uani 1 1 d . . .
P9 P 0.3000(3) -0.3146(2) 0.31714(16) 0.0262(10) Uani 1 1 d . . .
P8 P 0.5250(2) -0.09979(19) 0.25031(15) 0.0192(9) Uani 1 1 d . . .
P10 P 0.4646(2) -0.2620(2) 0.40316(16) 0.0275(10) Uani 1 1 d . . .
P3 P -0.0038(2) 0.1249(2) 0.25754(14) 0.0189(9) Uani 1 1 d . . .
P7 P 0.1081(2) -0.16077(19) 0.35118(15) 0.0211(9) Uani 1 1 d . . .
P1 P 0.0404(2) 0.2835(2) 0.10020(15) 0.0263(10) Uani 1 1 d . . .
O33 O 0.2841(5) 0.1198(4) 0.2138(3) 0.015(2) Uani 1 1 d . . .
O32 O 0.1905(5) 0.1775(5) 0.1406(3) 0.018(2) Uani 1 1 d . . .
O12 O 0.4232(5) 0.1103(5) 0.1558(4) 0.020(2) Uani 1 1 d . . .
O38 O 0.3436(6) -0.1695(5) 0.2683(4) 0.023(2) Uani 1 1 d . . .
O18 O 0.2602(6) -0.0798(5) 0.1595(4) 0.025(2) Uani 1 1 d . . .
O34 O 0.1556(5) 0.0917(5) 0.2145(4) 0.021(2) Uani 1 1 d . . .
O64 O 0.4405(6) 0.0061(5) 0.3142(4) 0.020(2) Uani 1 1 d . . .
O36 O 0.2342(5) -0.0942(5) 0.2774(4) 0.017(2) Uani 1 1 d . . .
O31 O 0.1785(5) 0.1953(5) 0.2278(3) 0.018(2) Uani 1 1 d . . .
O13 O 0.2763(5) 0.0999(5) 0.3256(4) 0.020(2) Uani 1 1 d . . .
O19 O 0.0852(5) -0.0881(4) 0.3318(4) 0.018(2) Uani 1 1 d . . .
O35 O 0.3594(5) -0.0668(5) 0.2864(4) 0.020(2) Uani 1 1 d . . .
O37 O 0.3185(6) -0.1548(5) 0.3559(4) 0.025(2) Uani 1 1 d . . .
O9 O 0.0359(5) 0.0592(5) 0.2893(4) 0.019(2) Uani 1 1 d . . .
O65 O 0.0559(5) 0.0173(5) 0.1920(4) 0.021(2) Uani 1 1 d . . .
O63 O 0.4146(5) 0.1082(5) 0.2715(4) 0.020(2) Uani 1 1 d . . .
O14 O 0.3105(5) -0.0164(5) 0.3821(4) 0.018(2) Uani 1 1 d . . .
O1 O 0.1037(5) 0.3056(5) 0.0619(4) 0.023(2) Uani 1 1 d . . .
O21 O 0.1447(6) -0.1883(5) 0.3087(4) 0.023(2) Uani 1 1 d . . .
O23 O 0.5087(6) -0.1511(5) 0.2307(4) 0.024(2) Uani 1 1 d . . .
O7 O 0.0065(5) 0.1385(5) 0.1994(4) 0.021(2) Uani 1 1 d . . .
O27 O 0.3777(7) -0.3210(5) 0.2937(4) 0.033(3) Uani 1 1 d . . .
O24 O 0.5053(5) -0.1165(5) 0.3085(4) 0.023(2) Uani 1 1 d . . .
O5 O 0.2836(6) 0.2977(5) 0.2146(4) 0.025(2) Uani 1 1 d . . .
O6 O 0.1452(6) 0.3449(5) 0.2072(4) 0.029(3) Uani 1 1 d . . .
O42 O 0.3163(7) 0.3483(5) 0.0374(4) 0.032(3) Uani 1 1 d . . .
O11 O 0.3764(5) 0.2118(4) 0.1806(4) 0.018(2) Uani 1 1 d . . .
O10 O 0.3429(6) 0.2052(5) 0.0955(4) 0.024(2) Uani 1 1 d . . .
O48 O 0.2399(6) 0.2339(5) 0.3240(4) 0.026(3) Uani 1 1 d . . .
O15 O 0.2098(5) 0.0146(5) 0.3161(4) 0.018(2) Uani 1 1 d . . .
O29 O 0.4622(6) -0.2614(5) 0.3478(4) 0.031(3) Uani 1 1 d . . .
O3 O 0.0250(6) 0.2173(5) 0.1022(4) 0.026(3) Uani 1 1 d . . .
O50 O 0.4001(6) 0.2312(6) 0.2848(4) 0.031(3) Uani 1 1 d . . .
O4 O 0.2202(6) 0.3154(5) 0.1330(4) 0.025(2) Uani 1 1 d . . .
O8 O 0.0173(6) 0.1776(5) 0.2732(4) 0.023(2) Uani 1 1 d . . .
O20 O 0.1548(6) -0.1849(5) 0.3987(4) 0.023(2) Uani 1 1 d . . .
O28 O 0.4789(6) -0.1961(5) 0.4028(4) 0.027(3) Uani 1 1 d . . .
O57 O 0.5136(6) -0.0799(5) 0.4107(4) 0.027(3) Uani 1 1 d . . .
O66 O 0.1179(6) -0.0799(5) 0.2185(4) 0.023(2) Uani 1 1 d . . .
O22 O 0.4914(5) -0.0318(5) 0.2187(4) 0.021(2) Uani 1 1 d . . .
O43 O 0.2232(6) 0.2034(5) 0.0246(4) 0.029(3) Uani 1 1 d . . .
O16 O 0.1903(6) 0.0342(5) 0.1330(4) 0.024(2) Uani 1 1 d . . .
O30 O 0.3984(6) -0.2830(5) 0.4370(4) 0.030(3) Uani 1 1 d . . .
O49 O 0.4417(6) 0.3111(6) 0.2202(4) 0.032(3) Uani 1 1 d . . .
O46 O -0.0103(6) 0.1018(6) 0.0962(4) 0.031(3) Uani 1 1 d . . .
O58 O 0.6194(6) -0.1428(6) 0.3971(5) 0.040(3) Uani 1 1 d . . .
O45 O -0.1146(6) 0.1626(6) 0.1120(4) 0.031(3) Uani 1 1 d . . .
O39 O -0.0715(6) 0.3056(5) 0.2269(4) 0.032(3) Uani 1 1 d . . .
O47 O 0.1187(6) 0.2379(5) 0.3179(4) 0.027(3) Uani 1 1 d . . .
O17 O 0.3111(6) 0.0075(5) 0.1799(4) 0.021(2) Uani 1 1 d . . .
O2 O 0.0520(6) 0.2837(5) 0.1542(4) 0.032(3) Uani 1 1 d . . .
O25 O 0.2420(6) -0.2745(5) 0.2765(4) 0.030(3) Uani 1 1 d . . .
O51 O 0.1279(7) -0.2044(5) 0.2030(4) 0.034(3) Uani 1 1 d . . .
O26 O 0.2905(6) -0.2906(5) 0.3632(4) 0.032(3) Uani 1 1 d . . .
O52 O 0.0818(7) -0.2819(6) 0.2642(5) 0.038(3) Uani 1 1 d . . .
O40 O -0.0150(7) 0.3506(6) 0.2667(5) 0.043(3) Uani 1 1 d . . .
O44 O 0.1339(7) 0.1442(6) 0.0462(4) 0.037(3) Uani 1 1 d . . .
N1 N -0.1015(7) 0.3032(7) 0.1251(5) 0.032(4) Uani 1 1 d . . .
O53 O 0.2943(7) -0.2116(6) 0.1737(5) 0.043(3) Uani 1 1 d . . .
O54 O 0.4174(7) -0.2319(6) 0.1820(4) 0.039(3) Uani 1 1 d . . .
N2 N 0.3281(8) 0.3973(6) 0.1258(5) 0.030(3) Uani 1 1 d . . .
O41 O 0.2343(7) 0.3481(6) -0.0146(5) 0.045(3) Uani 1 1 d . . .
N3 N -0.1361(7) 0.1919(7) 0.2254(5) 0.031(3) Uani 1 1 d . . .
N7 N 0.0532(8) -0.2687(6) 0.3788(5) 0.032(3) Uani 1 1 d . . .
N9 N 0.1895(8) -0.3743(6) 0.3624(5) 0.027(3) Uani 1 1 d . . .
C121 C 0.0762(8) -0.0379(8) 0.1862(5) 0.019(3) Uani 1 1 d . . .
N4 N 0.4519(8) 0.2938(6) 0.1006(5) 0.033(3) Uani 1 1 d . . .
O61 O 0.5942(7) -0.2785(7) 0.2799(5) 0.051(4) Uani 1 1 d . . .
O55 O 0.2789(9) -0.1928(8) 0.4836(6) 0.065(3) Uani 1 1 d . . .
O56 O 0.3690(8) -0.1332(8) 0.4577(6) 0.065(3) Uani 1 1 d . . .
N8 N 0.6543(7) -0.1674(6) 0.2891(5) 0.029(3) Uani 1 1 d . . .
N10 N 0.6089(8) -0.2834(7) 0.3868(5) 0.041(4) Uani 1 1 d . . .
C91 C 0.0899(10) -0.2473(8) 0.2172(6) 0.030(3) Uani 1 1 d . . .
O62 O 0.5446(9) -0.3264(7) 0.2376(6) 0.059(4) Uani 1 1 d . . .
C72 C 0.1497(9) 0.2005(8) -0.0426(6) 0.029(4) Uani 1 1 d . . .
C123 C 0.4332(8) 0.0631(8) 0.3136(6) 0.022(4) Uani 1 1 d . . .
C71 C 0.1712(9) 0.1810(8) 0.0137(6) 0.030(3) Uani 1 1 d . . .
C82 C 0.1569(8) 0.2945(7) 0.3692(5) 0.027(4) Uani 1 1 d D . .
C106 C 0.5807(10) -0.1061(9) 0.4198(6) 0.032(4) Uani 1 1 d . . .
C19 C 0.4810(9) 0.2246(8) 0.1068(6) 0.025(4) Uani 1 1 d . . .
C124 C 0.4433(9) 0.0780(8) 0.3614(6) 0.031(4) Uani 1 1 d . . .
H12A H 0.4501 0.1228 0.3519 0.047 Uiso 1 1 calc R . .
H12B H 0.4874 0.0498 0.3791 0.047 Uiso 1 1 calc R . .
H12C H 0.3989 0.0709 0.3844 0.047 Uiso 1 1 calc R . .
C20 C 0.5054(9) 0.2169(8) 0.0541(6) 0.034(4) Uani 1 1 d . . .
H20A H 0.4608 0.2270 0.0331 0.041 Uiso 1 1 calc R . .
H20B H 0.5390 0.2481 0.0359 0.041 Uiso 1 1 calc R . .
C76 C -0.0787(9) 0.1267(8) 0.0886(6) 0.030(3) Uani 1 1 d . . .
C81 C 0.1747(9) 0.2521(7) 0.3341(6) 0.024(4) Uani 1 1 d . . .
C107 C 0.6222(9) -0.0897(9) 0.4574(7) 0.042(4) Uani 1 1 d D . .
C96 C 0.3594(10) -0.2355(8) 0.1637(6) 0.030(3) Uani 1 1 d . . .
C66 C 0.2901(9) 0.3668(8) -0.0071(6) 0.027(4) Uani 1 1 d . . .
C21 C 0.5452(9) 0.1499(9) 0.0586(7) 0.039(5) Uani 1 1 d . . .
H21A H 0.5608 0.1480 0.0237 0.047 Uiso 1 1 calc R . .
H21B H 0.5102 0.1189 0.0741 0.047 Uiso 1 1 calc R . .
C108 C 0.5722(19) -0.0501(17) 0.4849(11) 0.123(4) Uani 1 1 d . . .
H10A H 0.5491 -0.0100 0.4597 0.185 Uiso 1 1 calc R . .
H10B H 0.6015 -0.0403 0.5085 0.185 Uiso 1 1 calc R . .
H10C H 0.5331 -0.0740 0.5047 0.185 Uiso 1 1 calc R . .
C61 C -0.0748(10) 0.3427(8) 0.2523(6) 0.032(4) Uani 1 1 d . . .
C86 C 0.4317(8) 0.2807(7) 0.2682(6) 0.020(3) Uani 1 1 d . . .
C24 C 0.5487(9) 0.2030(8) 0.1418(7) 0.030(4) Uani 1 1 d . . .
H24A H 0.5311 0.2021 0.1771 0.036 Uiso 1 1 calc R . .
H24B H 0.5831 0.2349 0.1289 0.036 Uiso 1 1 calc R . .
C87 C 0.4580(10) 0.3057(8) 0.3068(7) 0.037(4) Uani 1 1 d D . .
C111 C 0.2066(13) -0.3510(11) 0.4922(7) 0.073(9) Uani 1 1 d D . .
C102 C 0.3383(8) -0.1673(9) 0.5434(6) 0.042(4) Uani 1 1 d D . .
O59 O 0.1837(12) -0.3269(9) 0.4540(8) 0.101(5) Uani 1 1 d . . .
C22 C 0.6139(10) 0.1307(10) 0.0918(8) 0.050(5) Uani 1 1 d . . .
H22A H 0.6371 0.0861 0.0952 0.060 Uiso 1 1 calc R . .
H22B H 0.6510 0.1591 0.0747 0.060 Uiso 1 1 calc R . .
C23 C 0.5924(10) 0.1358(10) 0.1442(7) 0.045(5) Uani 1 1 d . . .
H23A H 0.6381 0.1268 0.1639 0.054 Uiso 1 1 calc R . .
H23B H 0.5611 0.1028 0.1629 0.054 Uiso 1 1 calc R . .
C101 C 0.3258(10) -0.1660(10) 0.4912(7) 0.042(5) Uani 1 1 d . . .
C85 C 0.0754(9) 0.2978(11) 0.3892(7) 0.053(6) Uani 1 1 d D . .
H85A H 0.0424 0.3111 0.3600 0.080 Uiso 1 1 calc R . .
H85B H 0.0643 0.3290 0.4076 0.080 Uiso 1 1 calc R . .
H85C H 0.0674 0.2555 0.4127 0.080 Uiso 1 1 calc R . .
C109 C 0.6824(17) -0.0515(15) 0.4270(9) 0.123(4) Uani 1 1 d D . .
H10D H 0.7127 -0.0748 0.4058 0.185 Uiso 1 1 calc R . .
H10E H 0.7145 -0.0456 0.4510 0.185 Uiso 1 1 calc R . .
H10F H 0.6588 -0.0095 0.4047 0.185 Uiso 1 1 calc R . .
C75 C 0.1304(12) 0.1455(10) -0.0559(7) 0.056(3) Uani 1 1 d . . .
H75A H 0.1737 0.1112 -0.0507 0.084 Uiso 1 1 calc R . .
H75B H 0.1164 0.1606 -0.0921 0.084 Uiso 1 1 calc R . .
H75C H 0.0883 0.1291 -0.0336 0.084 Uiso 1 1 calc R . .
C110 C 0.6582(17) -0.1514(12) 0.4968(9) 0.123(4) Uani 1 1 d D . .
H11A H 0.6192 -0.1740 0.5182 0.185 Uiso 1 1 calc R . .
H11B H 0.6899 -0.1413 0.5187 0.185 Uiso 1 1 calc R . .
H11C H 0.6888 -0.1788 0.4789 0.185 Uiso 1 1 calc R . .
C67 C 0.3282(12) 0.4137(9) -0.0509(7) 0.046(5) Uani 1 1 d . . .
C84 C 0.2101(10) 0.2698(9) 0.4137(7) 0.052(6) Uani 1 1 d D . .
H84A H 0.1976 0.2294 0.4381 0.078 Uiso 1 1 calc R . .
H84B H 0.2054 0.3016 0.4314 0.078 Uiso 1 1 calc R . .
H84C H 0.2615 0.2627 0.4003 0.078 Uiso 1 1 calc R . .
C77 C -0.1209(10) 0.1094(11) 0.0512(7) 0.044(5) Uani 1 1 d . . .
C92 C 0.0501(11) -0.2625(10) 0.1786(7) 0.042(3) Uani 1 1 d . . .
C93 C 0.0679(12) -0.2220(11) 0.1239(7) 0.056(6) Uani 1 1 d . . .
H93A H 0.0510 -0.1766 0.1196 0.084 Uiso 1 1 calc R . .
H93B H 0.0422 -0.2339 0.0997 0.084 Uiso 1 1 calc R . .
H93C H 0.1219 -0.2294 0.1168 0.084 Uiso 1 1 calc R . .
C122 C 0.0509(13) -0.0510(9) 0.1424(7) 0.057(7) Uani 1 1 d . . .
H12D H 0.0726 -0.0245 0.1102 0.086 Uiso 1 1 calc R . .
H12E H -0.0038 -0.0408 0.1415 0.086 Uiso 1 1 calc R . .
H12F H 0.0668 -0.0965 0.1463 0.086 Uiso 1 1 calc R . .
C73 C 0.0813(12) 0.2530(10) -0.0468(7) 0.056(3) Uani 1 1 d . . .
H73A H 0.0379 0.2334 -0.0294 0.084 Uiso 1 1 calc R . .
H73B H 0.0710 0.2762 -0.0833 0.084 Uiso 1 1 calc R . .
H73C H 0.0913 0.2830 -0.0304 0.084 Uiso 1 1 calc R . .
C80 C -0.0684(11) 0.0763(12) 0.0188(8) 0.062(7) Uani 1 1 d . . .
H80A H -0.0351 0.1056 -0.0025 0.094 Uiso 1 1 calc R . .
H80B H -0.0975 0.0643 -0.0035 0.094 Uiso 1 1 calc R . .
H80C H -0.0386 0.0377 0.0415 0.094 Uiso 1 1 calc R . .
C94 C -0.0331(11) -0.2467(11) 0.1888(7) 0.055(6) Uani 1 1 d . . .
H94A H -0.0487 -0.2799 0.2197 0.082 Uiso 1 1 calc R . .
H94B H -0.0601 -0.2448 0.1591 0.082 Uiso 1 1 calc R . .
H94C H -0.0445 -0.2050 0.1944 0.082 Uiso 1 1 calc R . .
C74 C 0.2095(12) 0.2286(10) -0.0795(7) 0.056(3) Uani 1 1 d . . .
H74A H 0.2208 0.2655 -0.0720 0.084 Uiso 1 1 calc R . .
H74B H 0.1924 0.2425 -0.1148 0.084 Uiso 1 1 calc R . .
H74C H 0.2546 0.1962 -0.0758 0.084 Uiso 1 1 calc R . .
C116 C 0.6005(14) -0.3177(10) 0.2562(7) 0.054(6) Uani 1 1 d . . .
C62 C -0.1477(11) 0.3754(9) 0.2671(7) 0.044(5) Uani 1 1 d . . .
C69 C 0.3523(16) 0.4630(13) -0.0323(9) 0.095(10) Uani 1 1 d . . .
H69A H 0.3090 0.4951 -0.0300 0.142 Uiso 1 1 calc R . .
H69B H 0.3899 0.4841 -0.0567 0.142 Uiso 1 1 calc R . .
H69C H 0.3738 0.4416 0.0018 0.142 Uiso 1 1 calc R . .
C95 C 0.0724(15) -0.3318(10) 0.1834(9) 0.072(8) Uani 1 1 d . . .
H95A H 0.1261 -0.3406 0.1755 0.108 Uiso 1 1 calc R . .
H95B H 0.0444 -0.3417 0.1592 0.108 Uiso 1 1 calc R . .
H95C H 0.0612 -0.3586 0.2188 0.108 Uiso 1 1 calc R . .
C83 C 0.1714(15) 0.3606(8) 0.3347(8) 0.081(9) Uani 1 1 d D . .
H83A H 0.2230 0.3574 0.3209 0.122 Uiso 1 1 calc R . .
H83B H 0.1636 0.3898 0.3549 0.122 Uiso 1 1 calc R . .
H83C H 0.1370 0.3770 0.3062 0.122 Uiso 1 1 calc R . .
C70 C 0.2810(14) 0.4471(10) -0.0976(7) 0.066(7) Uani 1 1 d . . .
H70A H 0.2687 0.4151 -0.1111 0.100 Uiso 1 1 calc R . .
H70B H 0.3088 0.4767 -0.1243 0.100 Uiso 1 1 calc R . .
H70C H 0.2347 0.4711 -0.0879 0.100 Uiso 1 1 calc R . .
C97 C 0.3676(12) -0.2742(10) 0.1279(7) 0.042(3) Uani 1 1 d . . .
C78 C -0.1663(14) 0.1690(13) 0.0171(9) 0.085(9) Uani 1 1 d . . .
H78A H -0.2009 0.1894 0.0383 0.128 Uiso 1 1 calc R . .
H78B H -0.1946 0.1578 -0.0061 0.128 Uiso 1 1 calc R . .
H78C H -0.1329 0.1987 -0.0034 0.128 Uiso 1 1 calc R . .
O60 O 0.2542(12) -0.3269(9) 0.5075(8) 0.101(5) Uani 1 1 d . . .
C118 C 0.6939(17) -0.4095(16) 0.2982(12) 0.121(8) Uani 1 1 d . . .
H11D H 0.6839 -0.3929 0.3272 0.182 Uiso 1 1 calc R . .
H11E H 0.7464 -0.4294 0.2978 0.182 Uiso 1 1 calc R . .
H11F H 0.6618 -0.4414 0.3020 0.182 Uiso 1 1 calc R . .
C117 C 0.6778(14) -0.3548(13) 0.2481(10) 0.072(8) Uani 1 1 d . . .
C79 C -0.1706(13) 0.0644(14) 0.0846(9) 0.080(9) Uani 1 1 d . . .
H79A H -0.1400 0.0267 0.1077 0.120 Uiso 1 1 calc R . .
H79B H -0.1992 0.0510 0.0630 0.120 Uiso 1 1 calc R . .
H79C H -0.2050 0.0862 0.1052 0.120 Uiso 1 1 calc R . .
C112 C 0.1775(15) -0.4055(11) 0.5348(9) 0.108(13) Uani 1 1 d D . .
C89 C 0.4282(16) 0.2768(15) 0.3584(10) 0.098(6) Uani 1 1 d . . .
H89A H 0.3738 0.2891 0.3591 0.147 Uiso 1 1 calc R . .
H89B H 0.4496 0.2919 0.3826 0.147 Uiso 1 1 calc R . .
H89C H 0.4412 0.2300 0.3685 0.147 Uiso 1 1 calc R . .
C63 C -0.1419(15) 0.4301(14) 0.2850(12) 0.104(6) Uani 1 1 d . . .
H63A H -0.1005 0.4176 0.3085 0.156 Uiso 1 1 calc R . .
H63B H -0.1887 0.4412 0.3030 0.156 Uiso 1 1 calc R . .
H63C H -0.1328 0.4673 0.2551 0.156 Uiso 1 1 calc R . .
C88 C 0.4403(15) 0.3779(10) 0.2875(10) 0.098(6) Uani 1 1 d D . .
H88A H 0.4583 0.3942 0.2516 0.147 Uiso 1 1 calc R . .
H88B H 0.4648 0.3950 0.3088 0.147 Uiso 1 1 calc R . .
H88C H 0.3861 0.3913 0.2897 0.147 Uiso 1 1 calc R . .
N11 N -0.0270(8) 0.1521(7) 0.4152(6) 0.036(4) Uani 1 1 d . . .
C127 C -0.0634(9) 0.1786(9) 0.4397(7) 0.038(5) Uani 1 1 d . . .
N12 N 0.4086(9) 0.1496(9) -0.0255(6) 0.056(5) Uani 1 1 d . . .
C129 C 0.4190(11) 0.1675(11) -0.0684(8) 0.051(6) Uani 1 1 d . . .
N13 N 0.6896(9) 0.2022(10) 0.2358(8) 0.065(6) Uani 1 1 d . . .
C125 C 0.6477(10) 0.1704(10) 0.2552(8) 0.046(5) Uani 1 1 d . . .
C126 C 0.5919(12) 0.1262(11) 0.2826(9) 0.062(6) Uani 1 1 d . . .
H12N H 0.5591 0.1240 0.2573 0.093 Uiso 1 1 calc R . .
H12O H 0.5618 0.1430 0.3079 0.093 Uiso 1 1 calc R . .
H12P H 0.6187 0.0832 0.3003 0.093 Uiso 1 1 calc R . .
C100 C 0.440(2) -0.2793(19) 0.1000(13) 0.149(10) Uani 1 1 d . . .
H10G H 0.4533 -0.2363 0.0831 0.224 Uiso 1 1 calc R . .
H10H H 0.4373 -0.2994 0.0740 0.224 Uiso 1 1 calc R . .
H10I H 0.4788 -0.3055 0.1245 0.224 Uiso 1 1 calc R . .
C128 C -0.1114(13) 0.2126(17) 0.4727(11) 0.112(13) Uani 1 1 d . . .
H12Q H -0.1614 0.2283 0.4586 0.167 Uiso 1 1 calc R . .
H12R H -0.0891 0.2490 0.4730 0.167 Uiso 1 1 calc R . .
H12S H -0.1152 0.1829 0.5080 0.167 Uiso 1 1 calc R . .
C68 C 0.3983(14) 0.3698(14) -0.0650(10) 0.095(10) Uani 1 1 d . . .
H68A H 0.4249 0.3436 -0.0336 0.143 Uiso 1 1 calc R . .
H68B H 0.4316 0.3967 -0.0892 0.143 Uiso 1 1 calc R . .
H68C H 0.3822 0.3418 -0.0810 0.143 Uiso 1 1 calc R . .
C130 C 0.4256(15) 0.1902(18) -0.1252(8) 0.118(14) Uani 1 1 d . . .
H13A H 0.3773 0.2140 -0.1393 0.177 Uiso 1 1 calc R . .
H13B H 0.4405 0.1534 -0.1374 0.177 Uiso 1 1 calc R . .
H13C H 0.4634 0.2185 -0.1366 0.177 Uiso 1 1 calc R . .
C90 C 0.5424(11) 0.2869(13) 0.3079(10) 0.098(6) Uani 1 1 d D . .
H90A H 0.5556 0.2401 0.3175 0.147 Uiso 1 1 calc R . .
H90B H 0.5617 0.3013 0.3332 0.147 Uiso 1 1 calc R . .
H90C H 0.5643 0.3071 0.2736 0.147 Uiso 1 1 calc R . .
C64 C -0.1808(15) 0.3261(14) 0.3101(12) 0.104(6) Uani 1 1 d . . .
H64A H -0.1923 0.2931 0.2975 0.156 Uiso 1 1 calc R . .
H64B H -0.2268 0.3464 0.3234 0.156 Uiso 1 1 calc R . .
H64C H -0.1451 0.3062 0.3378 0.156 Uiso 1 1 calc R . .
C65 C -0.1957(15) 0.4003(14) 0.2192(11) 0.104(6) Uani 1 1 d . . .
H65A H -0.1665 0.3907 0.1902 0.156 Uiso 1 1 calc R . .
H65B H -0.2113 0.4468 0.2102 0.156 Uiso 1 1 calc R . .
H65C H -0.2401 0.3793 0.2266 0.156 Uiso 1 1 calc R . .
C104 C 0.3139(17) -0.2245(12) 0.5859(9) 0.123(4) Uani 1 1 d D . .
H10J H 0.2739 -0.2390 0.5737 0.185 Uiso 1 1 calc R . .
H10K H 0.2956 -0.2119 0.6162 0.185 Uiso 1 1 calc R . .
H10L H 0.3565 -0.2594 0.5953 0.185 Uiso 1 1 calc R . .
C114 C 0.2207(18) -0.4293(16) 0.5829(9) 0.123(4) Uani 1 1 d D . .
H11G H 0.2617 -0.4634 0.5807 0.185 Uiso 1 1 calc R . .
H11H H 0.1877 -0.4463 0.6127 0.185 Uiso 1 1 calc R . .
H11I H 0.2412 -0.3939 0.5869 0.185 Uiso 1 1 calc R . .
C120 C 0.7344(17) -0.3073(16) 0.2394(13) 0.121(8) Uani 1 1 d . . .
H12G H 0.7175 -0.2675 0.2115 0.182 Uiso 1 1 calc R . .
H12H H 0.7838 -0.3269 0.2300 0.182 Uiso 1 1 calc R . .
H12I H 0.7373 -0.2977 0.2712 0.182 Uiso 1 1 calc R . .
C98 C 0.308(2) -0.2476(19) 0.0871(13) 0.149(10) Uani 1 1 d . . .
H98A H 0.2587 -0.2488 0.1040 0.224 Uiso 1 1 calc R . .
H98B H 0.3154 -0.2738 0.0644 0.224 Uiso 1 1 calc R . .
H98C H 0.3133 -0.2032 0.0667 0.224 Uiso 1 1 calc R . .
C99 C 0.336(2) -0.3318(19) 0.1548(13) 0.149(10) Uani 1 1 d . . .
H99A H 0.3682 -0.3602 0.1825 0.224 Uiso 1 1 calc R . .
H99B H 0.3307 -0.3539 0.1304 0.224 Uiso 1 1 calc R . .
H99C H 0.2861 -0.3201 0.1695 0.224 Uiso 1 1 calc R . .
C119 C 0.6795(16) -0.3779(16) 0.2027(12) 0.121(8) Uani 1 1 d . . .
H11J H 0.6501 -0.4128 0.2115 0.182 Uiso 1 1 calc R . .
H11K H 0.7312 -0.3935 0.1942 0.182 Uiso 1 1 calc R . .
H11L H 0.6581 -0.3424 0.1730 0.182 Uiso 1 1 calc R . .
C113 C 0.172(2) -0.4511(17) 0.5142(11) 0.123(4) Uani 1 1 d . . .
H11M H 0.1538 -0.4306 0.4791 0.185 Uiso 1 1 calc R . .
H11N H 0.1373 -0.4788 0.5354 0.185 Uiso 1 1 calc R . .
H11O H 0.2215 -0.4769 0.5130 0.185 Uiso 1 1 calc R . .
C105 C 0.4167(11) -0.1622(16) 0.5527(10) 0.123(4) Uani 1 1 d D . .
H10M H 0.4522 -0.1948 0.5426 0.185 Uiso 1 1 calc R . .
H10N H 0.4215 -0.1691 0.5894 0.185 Uiso 1 1 calc R . .
H10O H 0.4275 -0.1194 0.5322 0.185 Uiso 1 1 calc R . .
C103 C 0.2845(14) -0.1114(11) 0.5526(10) 0.123(4) Uani 1 1 d D . .
H10P H 0.3052 -0.0717 0.5361 0.185 Uiso 1 1 calc R . .
H10Q H 0.2772 -0.1190 0.5897 0.185 Uiso 1 1 calc R . .
H10R H 0.2363 -0.1075 0.5377 0.185 Uiso 1 1 calc R . .
C115 C 0.1000(14) -0.3800(16) 0.5541(10) 0.123(4) Uani 1 1 d D . .
H11P H 0.1047 -0.3477 0.5696 0.185 Uiso 1 1 calc R . .
H11Q H 0.0793 -0.4156 0.5800 0.185 Uiso 1 1 calc R . .
H11R H 0.0666 -0.3607 0.5250 0.185 Uiso 1 1 calc R . .
N5 N 0.1131(7) 0.1003(6) 0.3648(5) 0.022(3) Uani 1 1 d . . .
N6 N 0.3281(8) 0.0866(6) 0.0732(5) 0.031(3) Uani 1 1 d . . .
C31 C 0.3206(8) 0.0178(8) 0.0814(5) 0.023(3) Uani 1 1 d . D .
C28 C 0.1162(10) 0.0315(9) 0.5055(6) 0.037(5) Uani 1 1 d . . .
H28A H 0.1574 0.0010 0.5259 0.044 Uiso 1 1 calc R . .
H28B H 0.0758 0.0403 0.5300 0.044 Uiso 1 1 calc R . .
C30 C 0.1445(9) -0.0097(7) 0.4305(6) 0.026(4) Uani 1 1 d . . .
H30A H 0.1217 -0.0256 0.4070 0.032 Uiso 1 1 calc R . .
H30B H 0.1866 -0.0430 0.4472 0.032 Uiso 1 1 calc R . .
C13 C -0.1064(8) 0.1295(8) 0.2664(5) 0.023(3) Uani 1 1 d . . .
C18 C -0.1317(8) 0.0738(9) 0.2544(6) 0.032(4) Uani 1 1 d . . .
H18A H -0.1043 0.0686 0.2230 0.039 Uiso 1 1 calc R . .
H18B H -0.1857 0.0851 0.2473 0.039 Uiso 1 1 calc R . .
C17 C -0.1179(9) 0.0087(9) 0.2995(6) 0.036(4) Uani 1 1 d . . .
H17A H -0.1419 -0.0232 0.2921 0.043 Uiso 1 1 calc R . .
H17B H -0.0636 -0.0074 0.3020 0.043 Uiso 1 1 calc R . .
C25 C 0.1750(9) 0.0519(8) 0.3985(6) 0.026(4) Uani 1 1 d . . .
C48 C 0.6636(8) -0.0994(9) 0.1953(6) 0.032(4) Uani 1 1 d . . .
H48A H 0.6387 -0.0606 0.1689 0.038 Uiso 1 1 calc R . .
H48B H 0.6565 -0.1374 0.1869 0.038 Uiso 1 1 calc R . .
C43 C 0.6279(8) -0.1031(9) 0.2488(6) 0.030(4) Uani 1 1 d . . .
C29 C 0.0866(9) 0.0001(8) 0.4718(7) 0.032(4) Uani 1 1 d . . .
H29A H 0.0734 -0.0419 0.4937 0.039 Uiso 1 1 calc R . .
H29B H 0.0408 0.0276 0.4551 0.039 Uiso 1 1 calc R . .
C37 C 0.0241(9) -0.1985(8) 0.3685(6) 0.030(4) Uani 1 1 d . . .
C26 C 0.2034(9) 0.0831(7) 0.4332(6) 0.026(4) Uani 1 1 d . . .
H26A H 0.2177 0.1248 0.4115 0.031 Uiso 1 1 calc R . .
H26B H 0.2487 0.0553 0.4504 0.031 Uiso 1 1 calc R . .
C15 C -0.1196(9) 0.0687(8) 0.3626(6) 0.032(4) Uani 1 1 d . . .
H15A H -0.1430 0.0728 0.3955 0.039 Uiso 1 1 calc R . .
H15B H -0.0650 0.0564 0.3670 0.039 Uiso 1 1 calc R . .
C44 C 0.6429(8) -0.0489(8) 0.2654(6) 0.029(4) Uani 1 1 d . . .
H44A H 0.6218 -0.0548 0.3008 0.034 Uiso 1 1 calc R . .
H44B H 0.6166 -0.0079 0.2424 0.034 Uiso 1 1 calc R . .
C14 C -0.1353(8) 0.1332(8) 0.3202(6) 0.026(4) Uani 1 1 d . . .
H14A H -0.1111 0.1647 0.3281 0.032 Uiso 1 1 calc R . .
H14B H -0.1898 0.1487 0.3193 0.032 Uiso 1 1 calc R . .
C27 C 0.1447(10) 0.0943(9) 0.4745(6) 0.035(4) Uani 1 1 d . . .
H27A H 0.1672 0.1102 0.4981 0.042 Uiso 1 1 calc R . .
H27B H 0.1024 0.1272 0.4578 0.042 Uiso 1 1 calc R . .
C42 C -0.0199(10) -0.1855(9) 0.4154(6) 0.034(4) Uani 1 1 d . . .
H42A H -0.0298 -0.1386 0.4088 0.041 Uiso 1 1 calc R . .
H42B H 0.0115 -0.2055 0.4460 0.041 Uiso 1 1 calc R . .
C41 C -0.0955(11) -0.2114(10) 0.4278(7) 0.047(5) Uani 1 1 d . . .
H41A H -0.0862 -0.2588 0.4386 0.056 Uiso 1 1 calc R . .
H41B H -0.1227 -0.1986 0.4565 0.056 Uiso 1 1 calc R . .
C38 C -0.0274(9) -0.1732(8) 0.3214(7) 0.032(4) Uani 1 1 d . . .
H38A H -0.0380 -0.1257 0.3101 0.039 Uiso 1 1 calc R . .
H38B H -0.0012 -0.1859 0.2925 0.039 Uiso 1 1 calc R . .
C16 C -0.1493(10) 0.0159(9) 0.3510(7) 0.039(5) Uani 1 1 d . . .
H16A H -0.2045 0.0259 0.3502 0.047 Uiso 1 1 calc R . .
H16B H -0.1357 -0.0253 0.3790 0.047 Uiso 1 1 calc R . .
C45 C 0.7266(9) -0.0445(9) 0.2644(7) 0.038(4) Uani 1 1 d . . .
H45A H 0.7321 -0.0054 0.2717 0.046 Uiso 1 1 calc R . .
H45B H 0.7520 -0.0822 0.2915 0.046 Uiso 1 1 calc R . .
C46 C 0.7628(10) -0.0423(12) 0.2118(7) 0.056(6) Uani 1 1 d . . .
H46A H 0.8174 -0.0447 0.2132 0.067 Uiso 1 1 calc R . .
H46B H 0.7434 -0.0006 0.1859 0.067 Uiso 1 1 calc R . .
C39 C -0.1019(12) -0.1998(10) 0.3348(9) 0.056(6) Uani 1 1 d . . .
H39A H -0.1340 -0.1813 0.3045 0.067 Uiso 1 1 calc R . .
H39B H -0.0917 -0.2470 0.3429 0.067 Uiso 1 1 calc R . .
C47 C 0.7482(10) -0.0969(11) 0.1941(7) 0.051(6) Uani 1 1 d . . .
H47A H 0.7741 -0.1383 0.2170 0.061 Uiso 1 1 calc R . .
H47B H 0.7692 -0.0907 0.1586 0.061 Uiso 1 1 calc R . .
C40 C -0.1422(12) -0.1839(12) 0.3799(8) 0.064(7) Uani 1 1 d . . .
H40A H -0.1897 -0.2014 0.3874 0.076 Uiso 1 1 calc R . .
H40B H -0.1546 -0.1367 0.3710 0.076 Uiso 1 1 calc R . .
C49 C 0.2653(10) -0.3925(8) 0.3421(7) 0.032(4) Uani 1 1 d . . .
C12 C 0.2018(10) 0.4647(8) 0.1070(6) 0.035(4) Uani 1 1 d U . .
H12J H 0.2018 0.4469 0.0787 0.042 Uiso 0.614(15) 1 calc PR A 1
H12K H 0.1501 0.4691 0.1217 0.042 Uiso 0.614(15) 1 calc PR A 1
H12L H 0.2290 0.5001 0.0866 0.042 Uiso 0.386(15) 1 calc PR A 2
H12M H 0.1907 0.4430 0.0834 0.042 Uiso 0.386(15) 1 calc PR A 2
C7 C 0.2538(9) 0.4154(7) 0.1502(6) 0.029(4) Uani 1 1 d . A .
C1 C -0.0501(9) 0.3361(9) 0.0824(6) 0.034(5) Uani 1 1 d . B .
C55 C 0.5530(10) -0.3145(9) 0.4272(6) 0.044(5) Uani 1 1 d D C .
C6 C -0.0744(10) 0.3358(10) 0.0308(6) 0.044(5) Uani 1 1 d . . .
H6AA H -0.1291 0.3495 0.0282 0.053 Uiso 0.515(14) 1 calc PR B 1
H6AB H -0.0622 0.2917 0.0291 0.053 Uiso 0.515(14) 1 calc PR B 1
H6BC H -0.0360 0.3518 0.0040 0.053 Uiso 0.485(14) 1 calc PR B 2
H6BD H -0.0751 0.2907 0.0337 0.053 Uiso 0.485(14) 1 calc PR B 2
C2 C -0.0505(11) 0.4040(10) 0.0803(7) 0.049(5) Uani 1 1 d . . .
H2AA H -0.0302 0.4022 0.1129 0.058 Uiso 0.515(14) 1 calc PR B 1
H2AB H -0.1033 0.4252 0.0797 0.058 Uiso 0.515(14) 1 calc PR B 1
H2BC H -0.0420 0.4048 0.1150 0.058 Uiso 0.485(14) 1 calc PR B 2
H2BD H -0.0100 0.4221 0.0565 0.058 Uiso 0.485(14) 1 calc PR B 2
C54 C 0.3162(13) -0.4405(8) 0.3874(9) 0.062(5) Uani 1 1 d DU . .
H54A H 0.3691 -0.4446 0.3749 0.075 Uiso 1 1 calc R . .
H54B H 0.3122 -0.4234 0.4164 0.075 Uiso 1 1 calc R . .
C56 C 0.5548(11) -0.3837(11) 0.4281(8) 0.066(5) Uani 1 1 d DU . .
H56A H 0.6064 -0.4070 0.4350 0.079 Uiso 0.558(16) 1 calc PR C 1
H56B H 0.5435 -0.3818 0.3931 0.079 Uiso 0.558(16) 1 calc PR C 1
H56C H 0.5110 -0.4009 0.4484 0.079 Uiso 0.442(16) 1 calc PR C 2
H56D H 0.5521 -0.3840 0.3924 0.079 Uiso 0.442(16) 1 calc PR C 2
C8 C 0.2640(12) 0.4461(9) 0.1911(7) 0.047(5) Uani 1 1 d U . .
H8AA H 0.2177 0.4470 0.2129 0.056 Uiso 0.614(15) 1 calc PR A 1
H8AB H 0.3050 0.4188 0.2137 0.056 Uiso 0.614(15) 1 calc PR A 1
H8BC H 0.2885 0.4119 0.2210 0.056 Uiso 0.386(15) 1 calc PR A 2
H8BD H 0.2988 0.4773 0.1762 0.056 Uiso 0.386(15) 1 calc PR A 2
C36 C 0.3993(10) -0.0235(10) 0.0856(8) 0.059(6) Uani 1 1 d DU . .
H36A H 0.4281 -0.0151 0.1106 0.070 Uiso 0.601(15) 1 calc PR D 1
H36B H 0.3943 -0.0695 0.0988 0.070 Uiso 0.601(15) 1 calc PR D 1
H36C H 0.4354 0.0025 0.0629 0.070 Uiso 0.399(15) 1 calc PR D 2
H36D H 0.4157 -0.0375 0.1215 0.070 Uiso 0.399(15) 1 calc PR D 2
C32 C 0.2777(12) 0.0201(12) 0.0374(7) 0.070(7) Uani 1 1 d DU . .
H32A H 0.2377 0.0580 0.0300 0.084 Uiso 0.601(15) 1 calc PR D 1
H32B H 0.2535 -0.0186 0.0476 0.084 Uiso 0.601(15) 1 calc PR D 1
H32C H 0.3014 0.0464 0.0054 0.084 Uiso 0.399(15) 1 calc PR D 2
H32D H 0.2269 0.0435 0.0407 0.084 Uiso 0.399(15) 1 calc PR D 2
C60 C 0.5695(11) -0.3140(11) 0.4797(7) 0.066(5) Uani 1 1 d DU . .
H60A H 0.5593 -0.2695 0.4804 0.079 Uiso 0.558(16) 1 calc PR C 1
H60B H 0.6228 -0.3313 0.4869 0.079 Uiso 0.558(16) 1 calc PR C 1
H60C H 0.5319 -0.3342 0.5053 0.079 Uiso 0.442(16) 1 calc PR C 2
H60D H 0.5651 -0.2690 0.4787 0.079 Uiso 0.442(16) 1 calc PR C 2
C50 C 0.2652(13) -0.4193(8) 0.2982(9) 0.062(5) Uani 1 1 d DU . .
H50A H 0.2303 -0.3896 0.2718 0.075 Uiso 1 1 calc R . .
H50B H 0.3159 -0.4221 0.2817 0.075 Uiso 1 1 calc R . .
C5B C -0.0331(19) 0.3828(16) -0.0155(13) 0.039(4) Uani 0.515(14) 1 d P B 1
H5BA H 0.0202 0.3634 -0.0166 0.047 Uiso 0.515(14) 1 calc PR B 1
H5BB H -0.0547 0.3861 -0.0481 0.047 Uiso 0.515(14) 1 calc PR B 1
C3B C -0.0064(19) 0.4490(17) 0.0341(13) 0.039(4) Uani 0.515(14) 1 d P B 1
H3BA H -0.0133 0.4927 0.0364 0.047 Uiso 0.515(14) 1 calc PR B 1
H3BB H 0.0476 0.4315 0.0351 0.047 Uiso 0.515(14) 1 calc PR B 1
C4B C -0.037(2) 0.4508(16) -0.0136(13) 0.039(4) Uani 0.515(14) 1 d P B 1
H4BA H -0.0087 0.4759 -0.0437 0.047 Uiso 0.515(14) 1 calc PR B 1
H4BB H -0.0899 0.4724 -0.0158 0.047 Uiso 0.515(14) 1 calc PR B 1
C11B C 0.223(2) 0.5301(15) 0.0847(14) 0.058(5) Uani 0.614(15) 1 d P A 1
H11S H 0.2719 0.5279 0.0655 0.070 Uiso 0.614(15) 1 calc PR A 1
H11T H 0.1852 0.5595 0.0606 0.070 Uiso 0.614(15) 1 calc PR A 1
C51 C 0.242(2) -0.4852(12) 0.3169(11) 0.145(9) Uani 1 1 d D . .
H51A H 0.2475 -0.5023 0.2879 0.174 Uiso 1 1 calc R . .
H51B H 0.1890 -0.4812 0.3285 0.174 Uiso 1 1 calc R . .
C58B C 0.516(2) -0.423(2) 0.5222(16) 0.087(8) Uani 0.558(16) 1 d P C 1
H58A H 0.4771 -0.4415 0.5475 0.104 Uiso 0.558(16) 1 calc PR C 1
H58B H 0.5647 -0.4496 0.5334 0.104 Uiso 0.558(16) 1 calc PR C 1
C57B C 0.500(2) -0.425(2) 0.4683(16) 0.087(8) Uani 0.558(16) 1 d P C 1
H57A H 0.4471 -0.4072 0.4595 0.104 Uiso 0.558(16) 1 calc PR C 1
H57B H 0.5097 -0.4703 0.4683 0.104 Uiso 0.558(16) 1 calc PR C 1
C34A C 0.4018(15) -0.0185(18) -0.0085(11) 0.068(6) Uani 0.601(15) 1 d PD D 1
H34A H 0.4301 -0.0048 -0.0418 0.081 Uiso 0.601(15) 1 calc PR D 1
H34B H 0.3968 -0.0641 0.0000 0.081 Uiso 0.601(15) 1 calc PR D 1
C53 C 0.291(2) -0.5066(13) 0.4059(10) 0.145(9) Uani 1 1 d D . .
H53A H 0.3258 -0.5371 0.4321 0.174 Uiso 1 1 calc R . .
H53B H 0.2407 -0.5031 0.4225 0.174 Uiso 1 1 calc R . .
C59B C 0.517(2) -0.358(2) 0.5229(17) 0.087(8) Uani 0.558(16) 1 d P C 1
H59A H 0.5335 -0.3617 0.5573 0.104 Uiso 0.558(16) 1 calc PR C 1
H59B H 0.4653 -0.3342 0.5194 0.104 Uiso 0.558(16) 1 calc PR C 1
C33A C 0.3252(17) 0.0234(17) -0.0114(11) 0.068(6) Uani 0.601(15) 1 d PD D 1
H33A H 0.3326 0.0685 -0.0281 0.081 Uiso 0.601(15) 1 calc PR D 1
H33B H 0.2954 0.0132 -0.0349 0.081 Uiso 0.601(15) 1 calc PR D 1
C35A C 0.4415(18) -0.009(2) 0.0341(10) 0.068(6) Uani 0.601(15) 1 d PD D 1
H35A H 0.4908 -0.0372 0.0386 0.081 Uiso 0.601(15) 1 calc PR D 1
H35B H 0.4504 0.0358 0.0228 0.081 Uiso 0.601(15) 1 calc PR D 1
C34B C 0.346(2) -0.082(2) 0.0297(18) 0.068(6) Uani 0.399(15) 1 d PD D 2
H34C H 0.3394 -0.1270 0.0357 0.081 Uiso 0.399(15) 1 calc PR D 2
H34D H 0.3703 -0.0664 -0.0049 0.081 Uiso 0.399(15) 1 calc PR D 2
C35B C 0.398(2) -0.0826(17) 0.0697(19) 0.068(6) Uani 0.399(15) 1 d PD D 2
H35C H 0.4496 -0.0954 0.0575 0.081 Uiso 0.399(15) 1 calc PR D 2
H35D H 0.3882 -0.1177 0.1017 0.081 Uiso 0.399(15) 1 calc PR D 2
C33B C 0.269(2) -0.0416(18) 0.030(2) 0.068(6) Uani 0.399(15) 1 d PD D 2
H33C H 0.2455 -0.0320 -0.0038 0.081 Uiso 0.399(15) 1 calc PR D 2
H33D H 0.2367 -0.0654 0.0575 0.081 Uiso 0.399(15) 1 calc PR D 2
C9B C 0.282(2) 0.5135(15) 0.1679(14) 0.058(5) Uani 0.614(15) 1 d P A 1
H9BA H 0.2791 0.5330 0.1954 0.070 Uiso 0.614(15) 1 calc PR A 1
H9BB H 0.3332 0.5120 0.1527 0.070 Uiso 0.614(15) 1 calc PR A 1
C11A C 0.130(3) 0.493(2) 0.1279(18) 0.058(5) Uani 0.386(15) 1 d PD A 2
H11U H 0.0997 0.4582 0.1456 0.070 Uiso 0.386(15) 1 calc PR A 2
H11V H 0.1006 0.5249 0.0993 0.070 Uiso 0.386(15) 1 calc PR A 2
C10B C 0.229(2) 0.5535(15) 0.1277(14) 0.058(5) Uani 0.614(15) 1 d P A 1
H10S H 0.1784 0.5582 0.1445 0.070 Uiso 0.614(15) 1 calc PR A 1
H10T H 0.2429 0.5967 0.1133 0.070 Uiso 0.614(15) 1 calc PR A 1
C10A C 0.147(3) 0.5238(18) 0.1658(18) 0.058(5) Uani 0.386(15) 1 d PD A 2
H10U H 0.0989 0.5406 0.1804 0.070 Uiso 0.386(15) 1 calc PR A 2
H10V H 0.1721 0.5608 0.1466 0.070 Uiso 0.386(15) 1 calc PR A 2
C9A C 0.196(3) 0.479(2) 0.2105(17) 0.058(5) Uani 0.386(15) 1 d PD A 2
H9AA H 0.2099 0.5046 0.2302 0.070 Uiso 0.386(15) 1 calc PR A 2
H9AB H 0.1668 0.4470 0.2341 0.070 Uiso 0.386(15) 1 calc PR A 2
C3A C -0.122(2) 0.4423(18) 0.0624(14) 0.039(4) Uani 0.485(14) 1 d P B 2
H3AA H -0.1214 0.4873 0.0595 0.047 Uiso 0.485(14) 1 calc PR B 2
H3AB H -0.1615 0.4266 0.0889 0.047 Uiso 0.485(14) 1 calc PR B 2
C4A C -0.144(2) 0.4413(17) 0.0128(14) 0.039(4) Uani 0.485(14) 1 d P B 2
H4AA H -0.1070 0.4599 -0.0143 0.047 Uiso 0.485(14) 1 calc PR B 2
H4AB H -0.1931 0.4687 0.0039 0.047 Uiso 0.485(14) 1 calc PR B 2
C5A C -0.148(2) 0.3740(17) 0.0130(14) 0.039(4) Uani 0.485(14) 1 d P B 2
H5AA H -0.1889 0.3562 0.0367 0.047 Uiso 0.485(14) 1 calc PR B 2
H5AB H -0.1569 0.3746 -0.0221 0.047 Uiso 0.485(14) 1 calc PR B 2
C52 C 0.290(2) -0.5326(11) 0.3617(11) 0.145(9) Uani 1 1 d D . .
H52A H 0.2692 -0.5733 0.3749 0.174 Uiso 1 1 calc R . .
H52B H 0.3415 -0.5422 0.3485 0.174 Uiso 1 1 calc R . .
C57A C 0.626(2) -0.426(2) 0.4519(16) 0.087(8) Uani 0.442(16) 1 d PD C 2
H57C H 0.6217 -0.4712 0.4587 0.104 Uiso 0.442(16) 1 calc PR C 2
H57D H 0.6681 -0.4157 0.4264 0.104 Uiso 0.442(16) 1 calc PR C 2
C58A C 0.646(2) -0.4187(18) 0.5013(16) 0.087(8) Uani 0.442(16) 1 d PD C 2
H58C H 0.6953 -0.4444 0.5118 0.104 Uiso 0.442(16) 1 calc PR C 2
H58D H 0.6087 -0.4361 0.5288 0.104 Uiso 0.442(16) 1 calc PR C 2
C59A C 0.6470(15) -0.3493(19) 0.4967(17) 0.087(8) Uani 0.442(16) 1 d PD C 2
H59C H 0.6573 -0.3463 0.5303 0.104 Uiso 0.442(16) 1 calc PR C 2
H59D H 0.6856 -0.3313 0.4709 0.104 Uiso 0.442(16) 1 calc PR C 2

loop_
_atom_site_aniso_label
_atom_site_aniso_U_11
_atom_site_aniso_U_22
_atom_site_aniso_U_33
_atom_site_aniso_U_23
_atom_site_aniso_U_13
_atom_site_aniso_U_12
Gd6 0.0142(4) 0.0166(4) 0.0156(4) -0.0062(3) -0.0046(3) 0.0001(3)
Gd5 0.0154(4) 0.0155(4) 0.0152(4) -0.0049(3) -0.0043(3) -0.0020(3)
Gd4 0.0192(4) 0.0160(4) 0.0152(4) -0.0071(3) -0.0003(3) -0.0038(3)
Gd1 0.0216(4) 0.0164(4) 0.0166(4) -0.0021(3) 0.0016(3) 0.0029(3)
Gd3 0.0139(4) 0.0250(4) 0.0119(4) -0.0027(3) -0.0036(3) -0.0026(3)
Gd7 0.0277(4) 0.0178(4) 0.0216(4) -0.0099(3) -0.0012(3) -0.0062(3)
Gd10 0.0307(5) 0.0179(4) 0.0206(4) -0.0073(3) 0.0004(3) 0.0033(3)
Gd2 0.0207(4) 0.0206(4) 0.0148(4) -0.0032(3) 0.0006(3) -0.0023(3)
Gd8 0.0159(4) 0.0218(4) 0.0145(4) -0.0049(3) -0.0040(3) 0.0027(3)
Gd9 0.0327(5) 0.0248(5) 0.0175(4) -0.0074(3) -0.0036(3) 0.0042(4)
Co3 0.0411(14) 0.0220(12) 0.0220(11) -0.0064(10) -0.0017(10) -0.0116(11)
Co2 0.0286(12) 0.0215(12) 0.0229(11) -0.0085(9) 0.0011(9) -0.0081(10)
Co4 0.0206(11) 0.0377(14) 0.0219(11) -0.0107(10) -0.0089(9) 0.0115(10)
Co1 0.0162(11) 0.0371(14) 0.0168(11) 0.0019(10) -0.0032(9) 0.0022(10)
P6 0.0170(19) 0.019(2) 0.0158(19) -0.0086(16) -0.0023(15) -0.0038(16)
P5 0.0138(19) 0.018(2) 0.0118(18) -0.0057(16) -0.0012(14) 0.0009(15)
P11 0.0157(19) 0.014(2) 0.0142(18) -0.0060(15) 0.0013(15) -0.0015(15)
P4 0.0150(19) 0.023(2) 0.0179(19) -0.0097(17) 0.0020(15) -0.0056(16)
P2 0.026(2) 0.016(2) 0.021(2) -0.0052(17) 0.0062(17) -0.0015(17)
P12 0.018(2) 0.017(2) 0.019(2) -0.0031(17) -0.0052(16) 0.0014(16)
P9 0.041(3) 0.016(2) 0.024(2) -0.0100(18) 0.0061(19) -0.0074(19)
P8 0.018(2) 0.020(2) 0.018(2) -0.0065(17) -0.0032(16) 0.0016(17)
P10 0.031(2) 0.021(2) 0.023(2) -0.0051(18) -0.0072(18) 0.0134(19)
P3 0.0111(19) 0.026(2) 0.0155(19) -0.0020(17) -0.0010(15) -0.0030(16)
P7 0.023(2) 0.019(2) 0.022(2) -0.0054(17) -0.0027(17) -0.0066(17)
P1 0.016(2) 0.034(3) 0.015(2) 0.0028(18) -0.0004(16) 0.0088(18)
O33 0.016(5) 0.015(5) 0.016(5) -0.009(4) -0.003(4) 0.002(4)
O32 0.018(5) 0.023(6) 0.012(5) 0.000(4) -0.011(4) -0.002(4)
O12 0.017(5) 0.026(6) 0.017(5) -0.010(5) 0.000(4) 0.002(5)
O38 0.026(6) 0.020(6) 0.030(6) -0.016(5) -0.004(5) -0.002(5)
O18 0.033(6) 0.032(7) 0.016(5) -0.016(5) 0.002(5) -0.009(5)
O34 0.022(6) 0.025(6) 0.020(5) -0.011(5) -0.005(4) -0.004(5)
O64 0.025(6) 0.021(6) 0.011(5) 0.001(4) -0.006(4) -0.002(5)
O36 0.015(5) 0.015(5) 0.022(5) -0.007(4) 0.004(4) -0.005(4)
O31 0.022(6) 0.017(6) 0.013(5) -0.006(4) 0.002(4) 0.002(4)
O13 0.021(6) 0.025(6) 0.019(5) -0.013(5) -0.002(4) -0.004(5)
O19 0.019(5) 0.012(5) 0.023(6) -0.006(4) -0.005(4) 0.002(4)
O35 0.018(5) 0.014(6) 0.020(5) -0.001(4) -0.006(4) 0.007(4)
O37 0.022(6) 0.019(6) 0.033(6) -0.010(5) 0.003(5) -0.005(5)
O9 0.022(6) 0.021(6) 0.015(5) -0.007(4) -0.002(4) -0.006(5)
O65 0.019(6) 0.021(6) 0.023(6) -0.009(5) -0.007(4) 0.000(5)
O63 0.016(5) 0.028(6) 0.020(6) -0.009(5) -0.004(4) -0.007(5)
O14 0.020(5) 0.018(6) 0.019(5) -0.008(4) 0.002(4) -0.005(4)
O1 0.020(6) 0.027(6) 0.013(5) 0.002(5) 0.002(4) 0.003(5)
O21 0.026(6) 0.022(6) 0.023(6) -0.010(5) -0.005(5) -0.003(5)
O23 0.027(6) 0.024(6) 0.012(5) 0.001(4) 0.001(4) -0.002(5)
O7 0.017(5) 0.023(6) 0.015(5) 0.001(4) 0.001(4) 0.004(4)
O27 0.046(7) 0.013(6) 0.037(7) -0.009(5) 0.006(6) -0.001(5)
O24 0.014(5) 0.025(6) 0.027(6) -0.011(5) -0.004(4) 0.006(5)
O5 0.032(6) 0.026(6) 0.019(6) -0.009(5) -0.002(5) -0.006(5)
O6 0.051(8) 0.017(6) 0.018(6) -0.008(5) 0.009(5) -0.003(5)
O42 0.045(7) 0.019(6) 0.025(6) 0.003(5) 0.000(5) -0.008(5)
O11 0.023(6) 0.011(5) 0.024(6) -0.010(4) 0.005(4) -0.006(4)
O10 0.025(6) 0.028(6) 0.018(5) -0.006(5) 0.000(4) -0.007(5)
O48 0.023(6) 0.025(6) 0.028(6) -0.011(5) 0.008(5) 0.003(5)
O15 0.013(5) 0.020(6) 0.020(5) -0.008(4) -0.003(4) -0.001(4)
O29 0.040(7) 0.026(6) 0.025(6) -0.013(5) -0.001(5) 0.005(5)
O3 0.020(6) 0.031(7) 0.020(6) -0.001(5) -0.005(4) 0.000(5)
O50 0.024(6) 0.045(8) 0.033(7) -0.023(6) -0.004(5) -0.009(6)
O4 0.034(6) 0.010(5) 0.023(6) 0.001(4) 0.003(5) -0.002(5)
O8 0.021(6) 0.020(6) 0.026(6) -0.005(5) -0.006(5) 0.004(5)
O20 0.031(6) 0.018(6) 0.024(6) -0.011(5) -0.003(5) -0.004(5)
O28 0.019(6) 0.036(7) 0.017(5) -0.004(5) -0.003(4) 0.008(5)
O57 0.025(6) 0.033(7) 0.019(6) -0.004(5) -0.016(5) 0.005(5)
O66 0.029(6) 0.027(6) 0.013(5) -0.001(5) -0.008(5) -0.012(5)
O22 0.011(5) 0.026(6) 0.025(6) -0.010(5) 0.001(4) 0.000(4)
O43 0.014(5) 0.043(7) 0.040(7) -0.028(6) -0.005(5) -0.002(5)
O16 0.019(6) 0.030(6) 0.022(6) -0.008(5) 0.001(4) -0.006(5)
O30 0.039(7) 0.024(6) 0.023(6) -0.007(5) -0.002(5) 0.007(5)
O49 0.028(6) 0.039(7) 0.035(7) -0.017(6) 0.003(5) -0.015(6)
O46 0.014(6) 0.048(8) 0.029(6) -0.009(6) -0.007(5) -0.009(5)
O58 0.020(6) 0.063(9) 0.038(7) -0.027(7) -0.006(5) 0.012(6)
O45 0.015(6) 0.045(8) 0.032(6) -0.012(6) -0.003(5) -0.002(5)
O39 0.030(7) 0.033(7) 0.020(6) -0.003(5) 0.005(5) 0.010(5)
O47 0.032(7) 0.022(6) 0.026(6) -0.007(5) 0.006(5) -0.009(5)
O17 0.025(6) 0.017(6) 0.024(6) -0.009(5) -0.007(5) -0.001(5)
O2 0.030(7) 0.038(7) 0.020(6) -0.004(5) 0.006(5) 0.001(5)
O25 0.043(7) 0.024(6) 0.025(6) -0.006(5) 0.000(5) -0.012(5)
O51 0.043(7) 0.026(7) 0.039(7) -0.015(6) -0.003(6) -0.013(6)
O26 0.039(7) 0.024(6) 0.032(7) -0.012(5) -0.001(5) 0.003(5)
O52 0.046(8) 0.031(7) 0.041(7) -0.007(6) -0.016(6) -0.018(6)
O40 0.052(9) 0.041(8) 0.034(7) -0.021(6) 0.009(6) 0.008(7)
O44 0.056(8) 0.037(7) 0.018(6) -0.008(5) 0.002(6) -0.012(6)
N1 0.011(7) 0.038(9) 0.027(8) 0.006(6) 0.006(6) 0.009(6)
O53 0.051(8) 0.024(7) 0.056(8) -0.022(6) 0.009(7) -0.004(6)
O54 0.058(9) 0.046(8) 0.019(6) -0.017(6) -0.001(6) -0.013(7)
N2 0.034(8) 0.021(8) 0.027(8) 0.000(6) 0.006(6) -0.002(6)
O41 0.053(9) 0.051(9) 0.031(7) -0.007(6) -0.004(6) -0.020(7)
N3 0.021(7) 0.040(9) 0.015(7) 0.005(6) -0.010(5) 0.014(6)
N7 0.037(9) 0.019(8) 0.040(9) -0.008(6) 0.000(7) -0.011(6)
N9 0.035(8) 0.013(7) 0.032(8) -0.003(6) 0.007(6) -0.011(6)
C121 0.015(8) 0.035(10) 0.008(7) -0.004(7) 0.001(6) -0.012(7)
N4 0.039(9) 0.020(8) 0.038(9) -0.006(7) 0.008(7) -0.011(7)
O61 0.044(8) 0.061(10) 0.039(8) -0.020(7) -0.002(6) 0.020(7)
O55 0.051(7) 0.075(8) 0.070(8) -0.038(6) 0.006(6) 0.012(6)
O56 0.051(7) 0.075(8) 0.070(8) -0.038(6) 0.006(6) 0.012(6)
N8 0.026(8) 0.026(8) 0.025(7) -0.002(6) -0.007(6) 0.011(6)
N10 0.038(9) 0.037(9) 0.029(8) -0.001(7) -0.006(7) 0.021(7)
C91 0.041(8) 0.024(7) 0.031(7) -0.014(6) 0.002(6) -0.014(6)
O62 0.062(10) 0.058(10) 0.061(10) -0.035(8) -0.005(8) 0.008(8)
C72 0.027(9) 0.035(10) 0.013(8) -0.003(7) 0.003(7) 0.012(8)
C123 0.013(8) 0.035(10) 0.025(9) -0.016(8) -0.010(6) -0.005(7)
C71 0.020(6) 0.039(8) 0.020(6) -0.002(5) 0.005(5) -0.001(5)
C82 0.027(9) 0.030(10) 0.027(9) -0.015(8) 0.007(7) -0.008(8)
C106 0.035(10) 0.045(11) 0.016(8) -0.005(8) -0.011(7) -0.009(9)
C19 0.033(9) 0.027(9) 0.019(8) -0.008(7) 0.001(7) -0.007(7)
C124 0.028(9) 0.038(11) 0.035(10) -0.019(8) -0.007(8) -0.009(8)
C20 0.024(9) 0.035(10) 0.035(10) -0.002(8) 0.015(8) -0.012(8)
C76 0.020(6) 0.039(8) 0.020(6) -0.002(5) 0.005(5) -0.001(5)
C81 0.034(10) 0.012(8) 0.025(9) -0.004(7) 0.005(7) -0.008(7)
C107 0.018(6) 0.078(11) 0.032(7) -0.028(7) -0.017(5) 0.014(7)
C96 0.041(8) 0.024(7) 0.031(7) -0.014(6) 0.002(6) -0.014(6)
C66 0.027(9) 0.038(10) 0.008(8) 0.004(7) 0.003(7) -0.013(8)
C21 0.025(10) 0.043(12) 0.049(12) -0.020(10) 0.011(8) -0.004(8)
C108 0.149(11) 0.171(12) 0.057(6) -0.025(7) -0.019(7) -0.059(9)
C61 0.034(10) 0.028(10) 0.027(9) -0.007(8) 0.001(8) 0.005(8)
C86 0.018(8) 0.012(8) 0.032(9) -0.006(7) -0.010(7) -0.006(6)
C24 0.022(9) 0.036(10) 0.042(10) -0.020(8) 0.000(7) -0.016(8)
C87 0.047(12) 0.036(11) 0.035(10) -0.016(9) -0.009(9) -0.012(9)
C111 0.069(17) 0.12(2) 0.035(13) -0.044(14) -0.035(12) 0.033(16)
C102 0.018(6) 0.078(11) 0.032(7) -0.028(7) -0.017(5) 0.014(7)
O59 0.119(13) 0.086(10) 0.085(10) -0.023(8) 0.010(9) 0.000(9)
C22 0.028(11) 0.055(14) 0.069(15) -0.030(12) 0.009(10) 0.003(10)
C23 0.028(10) 0.061(14) 0.047(12) -0.031(11) -0.005(9) 0.017(9)
C101 0.020(9) 0.056(14) 0.035(11) -0.005(9) 0.009(8) 0.011(9)
C85 0.038(12) 0.092(18) 0.049(13) -0.049(13) 0.007(10) -0.013(12)
C109 0.149(11) 0.171(12) 0.057(6) -0.025(7) -0.019(7) -0.059(9)
C75 0.069(9) 0.065(9) 0.031(6) -0.018(6) -0.020(6) 0.010(7)
C110 0.149(11) 0.171(12) 0.057(6) -0.025(7) -0.019(7) -0.059(9)
C67 0.058(14) 0.031(11) 0.031(11) 0.012(9) -0.008(9) -0.002(10)
C84 0.058(14) 0.065(15) 0.060(14) -0.054(12) 0.015(11) -0.023(12)
C77 0.029(10) 0.084(16) 0.029(10) -0.019(10) -0.006(8) -0.029(10)
C92 0.055(9) 0.049(9) 0.040(8) -0.027(7) 0.000(7) -0.026(7)
C93 0.075(16) 0.078(16) 0.043(12) -0.040(12) 0.003(11) -0.047(13)
C122 0.091(17) 0.037(12) 0.045(12) -0.013(10) -0.057(12) 0.015(11)
C73 0.069(9) 0.065(9) 0.031(6) -0.018(6) -0.020(6) 0.010(7)
C80 0.045(13) 0.11(2) 0.056(14) -0.045(14) -0.015(11) -0.026(13)
C94 0.055(14) 0.083(17) 0.036(11) -0.021(11) -0.017(10) -0.025(12)
C74 0.069(9) 0.065(9) 0.031(6) -0.018(6) -0.020(6) 0.010(7)
C116 0.077(17) 0.046(14) 0.025(10) -0.010(10) -0.004(11) 0.026(12)
C62 0.047(12) 0.043(12) 0.028(10) -0.011(9) -0.008(9) 0.032(10)
C69 0.12(3) 0.10(2) 0.049(15) 0.020(15) -0.020(15) -0.07(2)
C95 0.11(2) 0.049(14) 0.079(17) -0.045(13) -0.044(15) 0.002(14)
C83 0.15(3) 0.039(14) 0.070(17) -0.037(13) 0.012(17) -0.017(15)
C70 0.10(2) 0.053(14) 0.023(11) 0.016(10) 0.013(11) -0.022(14)
C97 0.055(9) 0.049(9) 0.040(8) -0.027(7) 0.000(7) -0.026(7)
C78 0.078(18) 0.11(2) 0.064(16) -0.040(16) -0.052(14) 0.030(16)
O60 0.119(13) 0.086(10) 0.085(10) -0.023(8) 0.010(9) 0.000(9)
C118 0.089(13) 0.142(18) 0.130(17) -0.080(15) -0.012(12) 0.060(13)
C117 0.071(17) 0.077(19) 0.074(17) -0.055(15) -0.016(14) 0.036(15)
C79 0.065(16) 0.15(3) 0.053(15) -0.042(16) 0.002(12) -0.064(18)
C112 0.19(3) 0.09(2) 0.075(19) -0.058(18) 0.08(2) -0.08(2)
C89 0.109(14) 0.140(17) 0.082(12) -0.069(12) -0.013(10) -0.043(12)
C63 0.077(11) 0.102(14) 0.120(15) -0.050(12) 0.038(11) 0.025(10)
C88 0.109(14) 0.140(17) 0.082(12) -0.069(12) -0.013(10) -0.043(12)
N11 0.031(9) 0.041(10) 0.032(8) -0.011(7) 0.004(7) -0.001(7)
C127 0.017(9) 0.051(13) 0.049(12) -0.013(10) -0.001(8) -0.019(9)
N12 0.048(11) 0.076(14) 0.039(10) -0.013(9) 0.019(8) -0.021(10)
C129 0.046(13) 0.073(16) 0.033(12) -0.015(11) 0.016(10) -0.020(11)
N13 0.024(9) 0.097(16) 0.085(15) -0.043(13) 0.006(9) -0.021(10)
C125 0.018(10) 0.052(13) 0.071(15) -0.023(11) -0.011(9) -0.003(9)
C126 0.049(14) 0.070(16) 0.067(15) -0.010(13) -0.005(11) -0.032(12)
C100 0.15(2) 0.21(3) 0.128(17) -0.137(19) -0.005(15) 0.015(19)
C128 0.034(14) 0.22(4) 0.12(2) -0.11(3) 0.027(15) -0.022(19)
C68 0.065(18) 0.14(3) 0.064(17) -0.021(17) 0.042(14) -0.019(18)
C130 0.08(2) 0.26(4) 0.034(13) -0.05(2) 0.009(13) -0.10(2)
C90 0.109(14) 0.140(17) 0.082(12) -0.069(12) -0.013(10) -0.043(12)
C64 0.077(11) 0.102(14) 0.120(15) -0.050(12) 0.038(11) 0.025(10)
C65 0.077(11) 0.102(14) 0.120(15) -0.050(12) 0.038(11) 0.025(10)
C104 0.149(11) 0.171(12) 0.057(6) -0.025(7) -0.019(7) -0.059(9)
C114 0.149(11) 0.171(12) 0.057(6) -0.025(7) -0.019(7) -0.059(9)
C120 0.089(13) 0.142(18) 0.130(17) -0.080(15) -0.012(12) 0.060(13)
C98 0.15(2) 0.21(3) 0.128(17) -0.137(19) -0.005(15) 0.015(19)
C99 0.15(2) 0.21(3) 0.128(17) -0.137(19) -0.005(15) 0.015(19)
C119 0.089(13) 0.142(18) 0.130(17) -0.080(15) -0.012(12) 0.060(13)
C113 0.149(11) 0.171(12) 0.057(6) -0.025(7) -0.019(7) -0.059(9)
C105 0.149(11) 0.171(12) 0.057(6) -0.025(7) -0.019(7) -0.059(9)
C103 0.149(11) 0.171(12) 0.057(6) -0.025(7) -0.019(7) -0.059(9)
C115 0.149(11) 0.171(12) 0.057(6) -0.025(7) -0.019(7) -0.059(9)
N5 0.017(7) 0.028(8) 0.019(7) -0.008(6) -0.003(5) 0.006(6)
N6 0.041(9) 0.018(7) 0.035(8) -0.007(6) -0.003(7) -0.008(6)
C31 0.021(6) 0.037(7) 0.011(5) -0.005(5) 0.005(4) -0.008(5)
C28 0.029(10) 0.070(14) 0.011(8) -0.015(9) 0.004(7) -0.006(9)
C30 0.022(8) 0.018(9) 0.029(9) 0.006(7) -0.005(7) -0.002(7)
C13 0.021(6) 0.037(7) 0.011(5) -0.005(5) 0.005(4) -0.008(5)
C18 0.005(7) 0.063(13) 0.025(9) -0.014(9) -0.001(6) 0.003(8)
C17 0.022(9) 0.053(12) 0.033(10) -0.007(9) -0.001(7) -0.018(9)
C25 0.029(9) 0.026(9) 0.015(8) -0.002(7) 0.000(7) 0.005(7)
C48 0.018(8) 0.061(13) 0.025(9) -0.021(9) 0.006(7) -0.014(8)
C43 0.014(8) 0.055(12) 0.023(9) -0.017(8) -0.004(7) 0.001(8)
C29 0.025(9) 0.028(10) 0.038(10) -0.004(8) 0.011(8) -0.010(8)
C37 0.021(9) 0.035(10) 0.031(9) -0.002(8) 0.000(7) -0.013(8)
C26 0.041(10) 0.020(9) 0.017(8) -0.004(7) -0.010(7) -0.004(7)
C15 0.029(9) 0.042(11) 0.017(8) 0.000(8) -0.001(7) -0.005(8)
C44 0.015(8) 0.045(11) 0.025(9) -0.010(8) -0.008(7) -0.002(7)
C14 0.015(8) 0.041(10) 0.024(8) -0.012(8) 0.001(6) -0.002(7)
C27 0.033(10) 0.051(12) 0.022(9) -0.019(8) -0.001(7) 0.004(9)
C42 0.038(10) 0.047(12) 0.020(9) -0.009(8) 0.008(7) -0.019(9)
C41 0.058(13) 0.047(13) 0.050(12) -0.022(10) 0.020(10) -0.042(11)
C38 0.022(9) 0.032(10) 0.042(11) -0.008(8) -0.008(8) -0.005(8)
C16 0.030(10) 0.047(12) 0.035(10) -0.001(9) -0.002(8) -0.018(9)
C45 0.023(9) 0.047(12) 0.048(12) -0.016(10) -0.001(8) -0.013(8)
C46 0.023(10) 0.103(19) 0.038(12) -0.012(12) 0.001(9) -0.024(11)
C39 0.058(14) 0.046(13) 0.074(16) -0.023(12) 0.000(12) -0.023(11)
C47 0.026(10) 0.099(18) 0.030(10) -0.032(11) 0.006(8) 0.003(11)
C40 0.050(14) 0.090(19) 0.062(15) -0.023(14) 0.016(12) -0.052(13)
C49 0.048(11) 0.013(9) 0.038(10) -0.013(8) 0.002(8) -0.005(8)
C12 0.039(11) 0.025(10) 0.028(9) 0.002(8) -0.001(8) 0.003(8)
C7 0.040(10) 0.007(8) 0.029(9) 0.004(7) 0.017(8) -0.004(7)
C1 0.022(9) 0.047(12) 0.016(8) 0.004(8) -0.003(7) 0.015(8)
C55 0.032(10) 0.047(13) 0.036(11) -0.003(9) -0.012(8) 0.023(9)
C6 0.033(10) 0.060(14) 0.024(10) 0.008(9) -0.011(8) -0.005(10)
C2 0.038(11) 0.055(14) 0.038(11) -0.007(10) 0.003(9) 0.011(10)
C54 0.073(11) 0.022(8) 0.087(12) -0.013(8) 0.024(9) -0.020(8)
C56 0.044(9) 0.068(11) 0.050(9) 0.010(8) -0.009(7) 0.030(8)
C8 0.062(14) 0.043(12) 0.044(12) -0.026(10) 0.016(10) -0.015(10)
C36 0.026(11) 0.056(14) 0.081(16) -0.021(12) 0.031(11) 0.006(10)
C32 0.084(17) 0.11(2) 0.017(10) -0.027(12) 0.010(10) -0.024(15)
C60 0.044(9) 0.068(11) 0.050(9) 0.010(8) -0.009(7) 0.030(8)
C50 0.073(11) 0.022(8) 0.087(12) -0.013(8) 0.024(9) -0.020(8)
C5B 0.034(8) 0.031(8) 0.036(8) 0.001(7) -0.002(7) 0.013(7)
C3B 0.034(8) 0.031(8) 0.036(8) 0.001(7) -0.002(7) 0.013(7)
C4B 0.034(8) 0.031(8) 0.036(8) 0.001(7) -0.002(7) 0.013(7)
C11B 0.068(13) 0.024(9) 0.080(14) -0.018(8) 0.021(10) -0.013(8)
C51 0.21(3) 0.114(19) 0.113(19) -0.038(14) 0.026(18) -0.056(18)
C58B 0.045(11) 0.102(17) 0.061(12) 0.024(14) -0.005(10) 0.021(13)
C57B 0.045(11) 0.102(17) 0.061(12) 0.024(14) -0.005(10) 0.021(13)
C34A 0.067(13) 0.069(14) 0.073(14) -0.031(11) 0.011(11) -0.020(11)
C53 0.21(3) 0.114(19) 0.113(19) -0.038(14) 0.026(18) -0.056(18)
C59B 0.045(11) 0.102(17) 0.061(12) 0.024(14) -0.005(10) 0.021(13)
C33A 0.067(13) 0.069(14) 0.073(14) -0.031(11) 0.011(11) -0.020(11)
C35A 0.067(13) 0.069(14) 0.073(14) -0.031(11) 0.011(11) -0.020(11)
C34B 0.067(13) 0.069(14) 0.073(14) -0.031(11) 0.011(11) -0.020(11)
C35B 0.067(13) 0.069(14) 0.073(14) -0.031(11) 0.011(11) -0.020(11)
C33B 0.067(13) 0.069(14) 0.073(14) -0.031(11) 0.011(11) -0.020(11)
C9B 0.068(13) 0.024(9) 0.080(14) -0.018(8) 0.021(10) -0.013(8)
C11A 0.068(13) 0.024(9) 0.080(14) -0.018(8) 0.021(10) -0.013(8)
C10B 0.068(13) 0.024(9) 0.080(14) -0.018(8) 0.021(10) -0.013(8)
C10A 0.068(13) 0.024(9) 0.080(14) -0.018(8) 0.021(10) -0.013(8)
C9A 0.068(13) 0.024(9) 0.080(14) -0.018(8) 0.021(10) -0.013(8)
C3A 0.034(8) 0.031(8) 0.036(8) 0.001(7) -0.002(7) 0.013(7)
C4A 0.034(8) 0.031(8) 0.036(8) 0.001(7) -0.002(7) 0.013(7)
C5A 0.034(8) 0.031(8) 0.036(8) 0.001(7) -0.002(7) 0.013(7)
C52 0.21(3) 0.114(19) 0.113(19) -0.038(14) 0.026(18) -0.056(18)
C57A 0.045(11) 0.102(17) 0.061(12) 0.024(14) -0.005(10) 0.021(13)
C58A 0.045(11) 0.102(17) 0.061(12) 0.024(14) -0.005(10) 0.021(13)
C59A 0.045(11) 0.102(17) 0.061(12) 0.024(14) -0.005(10) 0.021(13)

loop_
_atom_type_symbol
_atom_type_description
_atom_type_scat_dispersion_real
_atom_type_scat_dispersion_imag
_atom_type_scat_source
C C 0.0033 0.0016 'International Tables Vol C Tables 4.2.6.8 and 6.1.1.4'
H H 0.0000 0.0000 'International Tables Vol C Tables 4.2.6.8 and 6.1.1.4'
Co Co 0.3494 0.9721 'International Tables Vol C Tables 4.2.6.8 and 6.1.1.4'
Gd Gd -0.1653 3.9035 'International Tables Vol C Tables 4.2.6.8 and 6.1.1.4'
N N 0.0061 0.0033 'International Tables Vol C Tables 4.2.6.8 and 6.1.1.4'
O O 0.0106 0.0060 'International Tables Vol C Tables 4.2.6.8 and 6.1.1.4'
P P 0.1023 0.0942 'International Tables Vol C Tables 4.2.6.8 and 6.1.1.4'

loop_
_geom_angle_atom_site_label_1
_geom_angle_atom_site_label_2
_geom_angle_atom_site_label_3
_geom_angle
Gd4 Gd6 Gd8 99.20(2)
O33 Gd6 Gd4 35.5(2)
O33 Gd6 Gd8 118.2(2)
O33 Gd6 O64 110.9(3)
O33 Gd6 O63 72.0(3)
O33 Gd6 C123 90.1(4)
O12 Gd6 Gd4 78.5(2)
O12 Gd6 Gd8 152.1(2)
O12 Gd6 O33 75.8(3)
O12 Gd6 O64 119.9(3)
O12 Gd6 O35 163.0(3)
O12 Gd6 O63 80.4(3)
O12 Gd6 C123 102.4(4)
O64 Gd6 Gd4 78.9(2)
O64 Gd6 Gd8 34.3(2)
O64 Gd6 O63 50.4(3)
O64 Gd6 C123 25.0(4)
O35 Gd6 Gd4 118.5(2)
O35 Gd6 Gd8 33.4(2)
O35 Gd6 O33 117.1(3)
O35 Gd6 O64 67.6(3)
O35 Gd6 O63 113.3(3)
O35 Gd6 C123 89.1(4)
O63 Gd6 Gd4 36.7(2)
O63 Gd6 Gd8 81.6(2)
O63 Gd6 C123 25.6(4)
O22 Gd6 Gd4 142.1(3)
O22 Gd6 Gd8 78.1(3)
O22 Gd6 O33 162.6(3)
O22 Gd6 O12 86.8(3)
O22 Gd6 O64 78.6(3)
O22 Gd6 O35 79.7(3)
O22 Gd6 O63 106.6(3)
O22 Gd6 C123 94.8(4)
O17 Gd6 Gd4 115.0(3)
O17 Gd6 Gd8 114.6(3)
O17 Gd6 O33 79.5(3)
O17 Gd6 O12 90.9(4)
O17 Gd6 O64 148.8(3)
O17 Gd6 O35 81.4(4)
O17 Gd6 O63 151.4(3)
O17 Gd6 O22 99.9(4)
O17 Gd6 C123 160.7(4)
C123 Gd6 Gd4 55.6(3)
C123 Gd6 Gd8 56.4(3)
Gd3 Gd5 Gd7 99.59(2)
O34 Gd5 Gd3 36.5(2)
O34 Gd5 Gd7 118.8(2)
O34 Gd5 O65 73.4(3)
O34 Gd5 O66 110.9(3)
O34 Gd5 C121 91.9(4)
O36 Gd5 Gd3 118.9(2)
O36 Gd5 Gd7 33.2(2)
O36 Gd5 O34 117.1(3)
O36 Gd5 O65 115.2(3)
O36 Gd5 O66 67.8(3)
O36 Gd5 C121 90.7(4)
O19 Gd5 Gd3 140.9(2)
O19 Gd5 Gd7 79.1(2)
O19 Gd5 O34 161.0(3)
O19 Gd5 O36 81.1(3)
O19 Gd5 O9 85.1(3)
O19 Gd5 O65 104.7(3)
O19 Gd5 O66 79.9(3)
O19 Gd5 C121 93.2(4)
O9 Gd5 Gd3 79.0(2)
O9 Gd5 Gd7 152.8(2)
O9 Gd5 O34 76.0(3)
O9 Gd5 O36 162.1(3)
O9 Gd5 O65 79.3(3)
O9 Gd5 O66 120.9(3)
O9 Gd5 C121 101.5(4)
O65 Gd5 Gd3 37.3(2)
O65 Gd5 Gd7 83.4(2)
O65 Gd5 C121 26.0(4)
O15 Gd5 Gd3 115.6(3)
O15 Gd5 Gd7 113.7(2)
O15 Gd5 O34 79.1(3)
O15 Gd5 O36 80.7(3)
O15 Gd5 O19 100.0(3)
O15 Gd5 O9 90.6(3)
O15 Gd5 O65 152.3(3)
O15 Gd5 O66 148.1(3)
O15 Gd5 C121 162.8(4)
O66 Gd5 Gd3 78.1(2)
O66 Gd5 Gd7 34.5(2)
O66 Gd5 O65 51.1(3)
O66 Gd5 C121 25.1(4)
C121 Gd5 Gd3 56.1(3)
C121 Gd5 Gd7 58.0(3)
Co2 Gd4 Gd6 102.56(4)
P11 Gd4 Gd6 62.99(7)
P11 Gd4 Co2 102.07(8)
O33 Gd4 Gd6 34.3(2)
O33 Gd4 Co2 100.4(2)
O33 Gd4 P11 29.1(2)
O33 Gd4 O31 58.5(3)
O31 Gd4 Gd6 91.6(2)
O31 Gd4 Co2 103.9(2)
O31 Gd4 P11 29.5(2)
O13 Gd4 Gd6 68.5(2)
O13 Gd4 Co2 167.2(2)
O13 Gd4 P11 82.3(2)
O13 Gd4 O33 77.5(3)
O13 Gd4 O31 85.9(3)
O13 Gd4 O63 73.2(3)
O13 Gd4 O5 153.8(4)
O13 Gd4 O11 136.4(3)
O13 Gd4 O48 78.2(3)
O13 Gd4 O50 111.2(4)
O63 Gd4 Gd6 39.4(2)
O63 Gd4 Co2 94.0(2)
O63 Gd4 P11 102.4(2)
O63 Gd4 O33 73.5(3)
O63 Gd4 O31 130.8(3)
O63 Gd4 O11 71.0(3)
O5 Gd4 Gd6 134.7(2)
O5 Gd4 Co2 38.3(3)
O5 Gd4 P11 97.7(3)
O5 Gd4 O33 114.6(3)
O5 Gd4 O31 82.0(3)
O5 Gd4 O63 131.5(3)
O5 Gd4 O11 68.8(3)
O5 Gd4 O48 78.2(4)
O5 Gd4 O50 74.8(4)
O11 Gd4 Gd6 68.2(2)
O11 Gd4 Co2 34.8(2)
O11 Gd4 P11 81.9(2)
O11 Gd4 O33 69.2(3)
O11 Gd4 O31 99.3(3)
O48 Gd4 Gd6 146.6(3)
O48 Gd4 Co2 109.9(3)
O48 Gd4 P11 115.5(3)
O48 Gd4 O33 139.5(3)
O48 Gd4 O31 87.9(3)
O48 Gd4 O63 128.3(3)
O48 Gd4 O11 144.7(3)
O50 Gd4 Gd6 111.4(3)
O50 Gd4 Co2 62.5(3)
O50 Gd4 P11 163.0(3)
O50 Gd4 O33 141.1(3)
O50 Gd4 O31 155.0(4)
O50 Gd4 O63 73.3(4)
O50 Gd4 O11 81.2(3)
O50 Gd4 O48 78.4(4)
O31 Gd1 O39 149.6(4)
O31 Gd1 O40 158.5(4)
O31 Gd1 C61 172.7(4)
O6 Gd1 O31 83.9(4)
O6 Gd1 O39 118.6(4)
O6 Gd1 O47 88.2(4)
O6 Gd1 O40 84.5(4)
O6 Gd1 C61 103.3(5)
O8 Gd1 O31 83.4(3)
O8 Gd1 O6 165.6(4)
O8 Gd1 O39 75.7(4)
O8 Gd1 O47 82.4(4)
O8 Gd1 O40 105.2(4)
O8 Gd1 C61 89.3(4)
O39 Gd1 C61 25.6(4)
O47 Gd1 O31 78.0(3)
O47 Gd1 O39 119.9(4)
O47 Gd1 O40 83.5(4)
O47 Gd1 C61 101.4(4)
O2 Gd1 O31 85.0(4)
O2 Gd1 O6 86.5(4)
O2 Gd1 O8 99.2(4)
O2 Gd1 O39 77.0(4)
O2 Gd1 O47 162.7(4)
O2 Gd1 O40 112.3(4)
O2 Gd1 C61 95.9(4)
O40 Gd1 O39 51.2(4)
O40 Gd1 C61 25.7(5)
Co1 Gd3 Gd5 102.91(4)
P11 Gd3 Gd5 63.57(7)
P11 Gd3 Co1 103.14(8)
O32 Gd3 Gd5 92.2(2)
O32 Gd3 Co1 105.3(2)
O32 Gd3 P11 29.6(2)
O34 Gd3 Gd5 34.9(2)
O34 Gd3 Co1 101.9(2)
O34 Gd3 P11 29.0(2)
O34 Gd3 O32 58.4(3)
O65 Gd3 Gd5 39.5(2)
O65 Gd3 Co1 91.1(2)
O65 Gd3 P11 102.9(2)
O65 Gd3 O32 131.6(3)
O65 Gd3 O34 73.9(3)
O65 Gd3 O7 70.0(3)
O7 Gd3 Gd5 68.3(2)
O7 Gd3 Co1 35.7(2)
O7 Gd3 P11 80.2(3)
O7 Gd3 O32 97.7(3)
O7 Gd3 O34 68.7(3)
O3 Gd3 Gd5 135.8(3)
O3 Gd3 Co1 39.3(3)
O3 Gd3 P11 97.9(3)
O3 Gd3 O32 82.0(3)
O3 Gd3 O34 115.6(4)
O3 Gd3 O65 129.7(3)
O3 Gd3 O7 69.2(3)
O3 Gd3 O46 74.8(4)
O3 Gd3 O44 79.6(4)
O16 Gd3 Gd5 66.5(2)
O16 Gd3 Co1 164.4(3)
O16 Gd3 P11 82.8(3)
O16 Gd3 O32 87.0(3)
O16 Gd3 O34 76.2(3)
O16 Gd3 O65 73.5(3)
O16 Gd3 O7 134.7(3)
O16 Gd3 O3 155.2(4)
O16 Gd3 O46 108.7(4)
O16 Gd3 O44 77.1(4)
O46 Gd3 Gd5 113.6(3)
O46 Gd3 Co1 63.9(3)
O46 Gd3 P11 166.4(3)
O46 Gd3 O32 153.4(3)
O46 Gd3 O34 144.9(4)
O46 Gd3 O65 74.5(4)
O46 Gd3 O7 86.4(4)
O44 Gd3 Gd5 143.6(3)
O44 Gd3 Co1 113.1(3)
O44 Gd3 P11 111.3(3)
O44 Gd3 O32 83.9(4)
O44 Gd3 O34 134.4(4)
O44 Gd3 O65 131.0(4)
O44 Gd3 O7 148.1(4)
O44 Gd3 O46 79.2(4)
Co3 Gd7 Gd5 99.91(4)
P12 Gd7 Gd5 60.88(7)
P12 Gd7 Co3 101.08(8)
O38 Gd7 Gd5 89.9(2)
O38 Gd7 Co3 103.5(2)
O38 Gd7 P12 29.7(2)
O18 Gd7 Gd5 77.5(2)
O18 Gd7 Co3 169.4(3)
O18 Gd7 P12 86.8(3)
O18 Gd7 O38 86.9(4)
O18 Gd7 O36 83.2(3)
O18 Gd7 O21 143.0(3)
O18 Gd7 O66 76.6(3)
O18 Gd7 O25 148.8(4)
O18 Gd7 O51 109.4(4)
O36 Gd7 Gd5 31.6(2)
O36 Gd7 Co3 100.0(2)
O36 Gd7 P12 29.4(2)
O36 Gd7 O38 58.9(3)
O36 Gd7 O21 68.7(3)
O21 Gd7 Gd5 65.9(2)
O21 Gd7 Co3 34.4(2)
O21 Gd7 P12 80.3(2)
O21 Gd7 O38 97.8(3)
O66 Gd7 Gd5 36.4(2)
O66 Gd7 Co3 95.2(2)
O66 Gd7 P12 97.2(2)
O66 Gd7 O38 125.8(3)
O66 Gd7 O36 68.0(3)
O66 Gd7 O21 71.0(3)
O25 Gd7 Gd5 131.3(3)
O25 Gd7 Co3 37.9(3)
O25 Gd7 P12 97.5(3)
O25 Gd7 O38 82.2(4)
O25 Gd7 O36 114.9(3)
O25 Gd7 O21 67.8(4)
O25 Gd7 O66 132.8(4)
O25 Gd7 O51 75.0(4)
O51 Gd7 Gd5 109.9(3)
O51 Gd7 Co3 61.4(3)
O51 Gd7 P12 159.9(3)
O51 Gd7 O38 156.3(4)
O51 Gd7 O36 137.8(4)
O51 Gd7 O21 79.5(4)
O51 Gd7 O66 75.9(4)
O53 Gd7 Gd5 152.1(3)
O53 Gd7 Co3 107.7(3)
O53 Gd7 P12 115.5(3)
O53 Gd7 O38 87.1(4)
O53 Gd7 O18 74.7(4)
O53 Gd7 O36 140.4(4)
O53 Gd7 O21 141.9(4)
O53 Gd7 O66 134.4(4)
O53 Gd7 O25 75.7(4)
O53 Gd7 O51 81.3(4)
O38 Gd10 O61 147.9(4)
O38 Gd10 O62 160.2(4)
O38 Gd10 C116 172.1(6)
O23 Gd10 O38 83.6(4)
O23 Gd10 O27 167.9(4)
O23 Gd10 O54 91.4(4)
O23 Gd10 O61 74.0(4)
O23 Gd10 O62 104.9(4)
O23 Gd10 C116 88.8(6)
O27 Gd10 O38 84.6(4)
O27 Gd10 O54 85.0(4)
O27 Gd10 O61 117.9(4)
O27 Gd10 O62 85.6(5)
O27 Gd10 C116 103.1(6)
O29 Gd10 O38 85.7(4)
O29 Gd10 O23 99.9(4)
O29 Gd10 O27 81.9(4)
O29 Gd10 O54 165.0(4)
O29 Gd10 O61 76.2(4)
O29 Gd10 O62 109.8(4)
O29 Gd10 C116 93.6(5)
O54 Gd10 O38 85.9(4)
O54 Gd10 O61 116.7(4)
O54 Gd10 O62 76.2(5)
O54 Gd10 C116 96.4(5)
O61 Gd10 C116 25.5(5)
O62 Gd10 O61 51.2(5)
O62 Gd10 C116 25.7(5)
O32 Gd2 O42 151.0(3)
O32 Gd2 O41 156.6(4)
O32 Gd2 C66 173.7(4)
O1 Gd2 O32 85.2(3)
O1 Gd2 O42 117.7(4)
O1 Gd2 O43 88.6(4)
O1 Gd2 O41 80.6(4)
O1 Gd2 C66 100.6(4)
O42 Gd2 C66 26.4(4)
O10 Gd2 O32 79.5(3)
O10 Gd2 O1 163.8(4)
O10 Gd2 O42 78.6(4)
O10 Gd2 O43 83.8(4)
O10 Gd2 O41 112.0(4)
O10 Gd2 C66 94.5(4)
O4 Gd2 O32 86.2(3)
O4 Gd2 O1 86.9(4)
O4 Gd2 O42 78.0(4)
O4 Gd2 O10 97.2(4)
O4 Gd2 O43 166.5(4)
O4 Gd2 O41 111.3(4)
O4 Gd2 C66 96.6(4)
O43 Gd2 O32 80.7(4)
O43 Gd2 O42 115.3(4)
O43 Gd2 O41 80.4(4)
O43 Gd2 C66 96.7(4)
O41 Gd2 O42 51.8(4)
O41 Gd2 C66 25.5(4)
Co4 Gd8 Gd6 100.14(4)
P12 Gd8 Gd6 60.90(8)
P12 Gd8 Co4 100.51(8)
O64 Gd8 Gd6 36.5(2)
O64 Gd8 Co4 94.9(2)
O64 Gd8 P12 97.4(2)
O64 Gd8 O35 68.4(3)
O64 Gd8 O37 126.1(3)
O64 Gd8 O24 71.3(3)
O35 Gd8 Gd6 31.9(2)
O35 Gd8 Co4 99.7(2)
O35 Gd8 P12 29.1(2)
O35 Gd8 O37 58.7(3)
O35 Gd8 O24 67.5(3)
O37 Gd8 Gd6 90.0(2)
O37 Gd8 Co4 102.7(2)
O37 Gd8 P12 29.7(2)
O14 Gd8 Gd6 76.8(2)
O14 Gd8 Co4 167.1(2)
O14 Gd8 P12 89.0(2)
O14 Gd8 O64 75.1(3)
O14 Gd8 O35 84.3(3)
O14 Gd8 O37 89.8(3)
O14 Gd8 O24 142.1(3)
O14 Gd8 O28 150.2(3)
O14 Gd8 O57 105.9(4)
O24 Gd8 Gd6 65.9(2)
O24 Gd8 Co4 34.8(2)
O24 Gd8 P12 78.5(2)
O24 Gd8 O37 95.9(3)
O28 Gd8 Gd6 131.5(2)
O28 Gd8 Co4 37.5(3)
O28 Gd8 P12 97.5(3)
O28 Gd8 O64 132.1(4)
O28 Gd8 O35 114.7(3)
O28 Gd8 O37 82.1(4)
O28 Gd8 O24 67.5(3)
O28 Gd8 O57 75.1(4)
O57 Gd8 Gd6 111.1(3)
O57 Gd8 Co4 63.2(3)
O57 Gd8 P12 161.5(3)
O57 Gd8 O64 76.5(3)
O57 Gd8 O35 139.5(3)
O57 Gd8 O37 155.8(4)
O57 Gd8 O24 82.9(3)
O56 Gd8 Gd6 151.4(3)
O56 Gd8 Co4 108.4(3)
O56 Gd8 P12 113.4(4)
O56 Gd8 O64 136.2(5)
O56 Gd8 O35 138.3(4)
O56 Gd8 O37 85.0(5)
O56 Gd8 O14 75.1(4)
O56 Gd8 O24 142.6(4)
O56 Gd8 O28 75.7(4)
O56 Gd8 O57 81.6(5)
O37 Gd9 C111 172.2(5)
O37 Gd9 O59 151.0(5)
O37 Gd9 O60 162.3(6)
O20 Gd9 O37 86.3(4)
O20 Gd9 O30 171.2(4)
O20 Gd9 O55 92.3(4)
O20 Gd9 C111 90.0(5)
O20 Gd9 O59 74.6(5)
O20 Gd9 O60 105.2(5)
O30 Gd9 O37 85.1(4)
O30 Gd9 O55 86.1(5)
O30 Gd9 C111 98.7(5)
O30 Gd9 O59 114.0(5)
O30 Gd9 O60 82.7(6)
O26 Gd9 O37 85.4(4)
O26 Gd9 O20 97.8(4)
O26 Gd9 O30 83.4(4)
O26 Gd9 O55 169.3(5)
O26 Gd9 C111 88.3(5)
O26 Gd9 O59 76.0(5)
O26 Gd9 O60 105.8(6)
O55 Gd9 O37 91.4(5)
O55 Gd9 C111 95.6(6)
O55 Gd9 O59 110.6(6)
O55 Gd9 O60 75.0(6)
O59 Gd9 C111 21.5(5)
O60 Gd9 C111 25.4(6)
O60 Gd9 O59 46.7(7)
O21 Co3 Gd7 44.2(3)
O21 Co3 O25 80.4(4)
O21 Co3 N7 85.3(5)
O21 Co3 N9 141.3(5)
O25 Co3 Gd7 42.0(3)
O52 Co3 Gd7 85.8(3)
O52 Co3 O21 106.5(4)
O52 Co3 O25 93.0(5)
O52 Co3 N7 104.6(5)
O52 Co3 N9 109.7(5)
N7 Co3 Gd7 128.7(4)
N7 Co3 O25 159.9(5)
N9 Co3 Gd7 125.7(4)
N9 Co3 O25 84.4(5)
N9 Co3 N7 98.2(5)
O5 Co2 Gd4 41.2(3)
O11 Co2 Gd4 43.5(3)
O11 Co2 O5 79.5(4)
O11 Co2 N2 140.7(5)
O11 Co2 N4 84.5(4)
O49 Co2 Gd4 86.5(3)
O49 Co2 O5 91.2(4)
O49 Co2 O11 108.1(4)
O49 Co2 N2 107.8(5)
O49 Co2 N4 113.3(5)
N2 Co2 Gd4 124.5(4)
N2 Co2 O5 84.1(5)
N2 Co2 N4 95.8(5)
N4 Co2 Gd4 128.0(4)
N4 Co2 O5 154.0(5)
O24 Co4 Gd8 44.5(3)
O24 Co4 O28 79.6(4)
O24 Co4 N8 85.4(4)
O24 Co4 N10 140.8(5)
O28 Co4 Gd8 41.3(3)
O58 Co4 Gd8 86.0(3)
O58 Co4 O24 107.2(5)
O58 Co4 O28 93.5(5)
O58 Co4 N8 102.4(5)
O58 Co4 N10 109.8(6)
N8 Co4 Gd8 128.5(3)
N8 Co4 O28 160.8(5)
N10 Co4 Gd8 126.4(4)
N10 Co4 O28 85.7(5)
N10 Co4 N8 98.7(5)
O7 Co1 Gd3 44.2(3)
O7 Co1 O3 79.1(4)
O7 Co1 N1 136.0(5)
O7 Co1 N3 84.1(4)
O3 Co1 Gd3 42.0(3)
O45 Co1 Gd3 85.3(3)
O45 Co1 O7 109.9(5)
O45 Co1 O3 91.3(4)
O45 Co1 N1 111.0(5)
O45 Co1 N3 111.3(5)
N1 Co1 Gd3 125.4(3)
N1 Co1 O3 84.5(4)
N1 Co1 N3 95.5(5)
N3 Co1 Gd3 127.6(3)
N3 Co1 O3 155.5(5)
O18 P6 O17 114.0(6)
O18 P6 C31 111.2(7)
O16 P6 O18 113.0(6)
O16 P6 O17 112.3(6)
O16 P6 C31 104.0(6)
O17 P6 C31 101.1(6)
O13 P5 O15 112.3(5)
O13 P5 C25 104.7(7)
O14 P5 O13 113.1(6)
O14 P5 O15 113.1(6)
O14 P5 C25 109.0(6)
O15 P5 C25 103.8(7)
Gd4 P11 Gd3 174.96(14)
O33 P11 Gd4 50.6(4)
O33 P11 Gd3 133.7(4)
O33 P11 O32 114.3(5)
O33 P11 O31 103.2(5)
O32 P11 Gd4 124.4(4)
O32 P11 Gd3 52.7(4)
O34 P11 Gd4 132.7(4)
O34 P11 Gd3 50.6(4)
O34 P11 O33 111.1(6)
O34 P11 O32 102.9(6)
O34 P11 O31 114.5(6)
O31 P11 Gd4 52.9(4)
O31 P11 Gd3 123.1(4)
O31 P11 O32 111.3(6)
O12 P4 O11 113.4(5)
O12 P4 C19 112.5(7)
O11 P4 C19 101.6(6)
O10 P4 O12 111.1(6)
O10 P4 O11 111.6(6)
O10 P4 C19 106.2(6)
O5 P2 C7 102.2(7)
O6 P2 O5 112.5(6)
O6 P2 O4 114.9(6)
O6 P2 C7 113.1(7)
O4 P2 O5 109.4(6)
O4 P2 C7 103.7(7)
Gd8 P12 Gd7 173.73(15)
O38 P12 Gd7 53.0(4)
O38 P12 Gd8 123.2(4)
O36 P12 Gd7 50.3(4)
O36 P12 Gd8 133.9(4)
O36 P12 O38 102.9(6)
O35 P12 Gd7 133.9(4)
O35 P12 Gd8 51.3(4)
O35 P12 O38 115.0(6)
O35 P12 O36 110.8(5)
O35 P12 O37 103.8(6)
O37 P12 Gd7 122.2(4)
O37 P12 Gd8 52.9(4)
O37 P12 O38 110.2(6)
O37 P12 O36 114.5(6)
O27 P9 O25 112.1(6)
O27 P9 O26 115.8(7)
O27 P9 C49 112.0(7)
O25 P9 C49 101.5(7)
O26 P9 O25 110.3(6)
O26 P9 C49 104.0(7)
O23 P8 O24 110.6(6)
O23 P8 O22 114.1(6)
O23 P8 C43 108.8(7)
O24 P8 C43 101.8(6)
O22 P8 O24 113.4(6)
O22 P8 C43 107.3(7)
O29 P10 O28 109.6(6)
O29 P10 C55 104.6(7)
O28 P10 C55 102.0(8)
O30 P10 O29 114.8(7)
O30 P10 O28 112.2(6)
O30 P10 C55 112.7(8)
O9 P3 O7 113.5(6)
O9 P3 C13 110.8(6)
O7 P3 C13 101.2(6)
O8 P3 O9 111.4(6)
O8 P3 O7 111.7(6)
O8 P3 C13 107.6(7)
O19 P7 O21 113.5(6)
O19 P7 C37 109.2(7)
O21 P7 C37 101.2(7)
O20 P7 O19 113.3(6)
O20 P7 O21 111.8(6)
O20 P7 C37 107.1(7)
O1 P1 O3 112.0(6)
O1 P1 O2 113.1(6)
O1 P1 C1 112.9(7)
O3 P1 C1 103.4(8)
O2 P1 O3 110.8(6)
O2 P1 C1 103.9(7)
Gd6 O33 Gd4 110.1(4)
P11 O33 Gd6 146.9(6)
P11 O33 Gd4 100.3(4)
Gd2 O32 Gd3 126.0(4)
P11 O32 Gd3 97.7(5)
P11 O32 Gd2 135.6(6)
P4 O12 Gd6 131.4(5)
Gd10 O38 Gd7 124.2(4)
P12 O38 Gd7 97.3(5)
P12 O38 Gd10 138.1(6)
P6 O18 Gd7 141.6(6)
Gd5 O34 Gd3 108.6(4)
P11 O34 Gd5 148.9(6)
P11 O34 Gd3 100.4(5)
Gd8 O64 Gd6 109.3(4)
C123 O64 Gd6 96.3(8)
C123 O64 Gd8 137.3(10)
Gd5 O36 Gd7 115.1(4)
P12 O36 Gd5 143.8(6)
P12 O36 Gd7 100.3(5)
Gd1 O31 Gd4 125.3(4)
P11 O31 Gd4 97.6(5)
P11 O31 Gd1 136.8(6)
P5 O13 Gd4 160.0(6)
P7 O19 Gd5 131.5(6)
Gd6 O35 Gd8 114.6(4)
P12 O35 Gd6 145.0(6)
P12 O35 Gd8 99.6(5)
Gd9 O37 Gd8 122.9(4)
P12 O37 Gd8 97.3(5)
P12 O37 Gd9 139.6(6)
P3 O9 Gd5 131.9(6)
Gd3 O65 Gd5 103.2(4)
C121 O65 Gd5 94.0(8)
C121 O65 Gd3 123.9(9)
Gd4 O63 Gd6 103.9(3)
C123 O63 Gd6 94.0(9)
C123 O63 Gd4 125.0(9)
P5 O14 Gd8 142.1(6)
P1 O1 Gd2 126.8(6)
Co3 O21 Gd7 101.4(4)
P7 O21 Gd7 143.0(6)
P7 O21 Co3 115.2(6)
P8 O23 Gd10 136.8(6)
Co1 O7 Gd3 100.1(4)
P3 O7 Gd3 142.5(6)
P3 O7 Co1 117.2(6)
P9 O27 Gd10 128.1(6)
Co4 O24 Gd8 100.7(4)
P8 O24 Gd8 143.6(6)
P8 O24 Co4 115.7(5)
Co2 O5 Gd4 100.5(4)
P2 O5 Gd4 130.6(6)
P2 O5 Co2 104.5(5)
P2 O6 Gd1 127.3(6)
C66 O42 Gd2 92.3(10)
Co2 O11 Gd4 101.7(4)
P4 O11 Gd4 140.2(5)
P4 O11 Co2 116.5(5)
P4 O10 Gd2 142.5(6)
C81 O48 Gd4 135.2(11)
P5 O15 Gd5 170.9(6)
P10 O29 Gd10 170.8(7)
Co1 O3 Gd3 98.7(4)
P1 O3 Gd3 131.5(6)
P1 O3 Co1 103.6(6)
C86 O50 Gd4 139.1(10)
P2 O4 Gd2 172.5(6)
P3 O8 Gd1 138.6(6)
P7 O20 Gd9 137.3(6)
Co4 O28 Gd8 101.2(4)
P10 O28 Gd8 131.4(6)
P10 O28 Co4 102.6(5)
C106 O57 Gd8 138.3(11)
Gd7 O66 Gd5 109.1(4)
C121 O66 Gd5 96.2(9)
C121 O66 Gd7 143.8(10)
P8 O22 Gd6 132.3(6)
C71 O43 Gd2 133.8(10)
P6 O16 Gd3 159.9(7)
P10 O30 Gd9 127.5(6)
C86 O49 Co2 123.5(10)
C76 O46 Gd3 139.0(11)
C106 O58 Co4 125.4(11)
C76 O45 Co1 127.0(11)
C61 O39 Gd1 93.9(10)
C81 O47 Gd1 133.2(9)
P6 O17 Gd6 175.9(7)
P1 O2 Gd1 171.6(7)
Co3 O25 Gd7 100.1(4)
P9 O25 Gd7 130.1(6)
P9 O25 Co3 102.4(5)
C91 O51 Gd7 143.3(11)
P9 O26 Gd9 171.4(7)
C91 O52 Co3 124.5(11)
C61 O40 Gd1 96.1(10)
C71 O44 Gd3 141.6(11)
C1 N1 Co1 115.1(10)
C96 O53 Gd7 143.4(12)
C96 O54 Gd10 136.0(11)
C7 N2 Co2 114.3(9)
C66 O41 Gd2 94.3(10)
C13 N3 Co1 111.0(9)
C37 N7 Co3 109.8(9)
C49 N9 Co3 114.1(9)
O65 C121 Gd5 60.0(7)
O65 C121 C122 120.6(14)
O66 C121 Gd5 58.7(7)
O66 C121 O65 118.6(13)
O66 C121 C122 120.9(15)
C122 C121 Gd5 176.3(13)
C19 N4 Co2 112.3(9)
C116 O61 Gd10 92.8(14)
C101 O55 Gd9 131.3(13)
C101 O56 Gd8 148.4(15)
C43 N8 Co4 110.6(9)
C55 N10 Co4 113.3(10)
O51 C91 O52 123.7(16)
O51 C91 C92 120.5(16)
O52 C91 C92 115.9(15)
C116 O62 Gd10 95.0(12)
C71 C72 C73 103.4(13)
C75 C72 C71 112.7(14)
C75 C72 C73 110.7(16)
C74 C72 C71 112.2(15)
C74 C72 C75 109.1(15)
C74 C72 C73 108.6(16)
O64 C123 Gd6 58.7(7)
O64 C123 O63 118.1(13)
O64 C123 C124 121.0(14)
O63 C123 Gd6 60.4(7)
O63 C123 C124 120.8(14)
C124 C123 Gd6 168.7(11)
O43 C71 C72 119.6(15)
O44 C71 O43 123.9(15)
O44 C71 C72 116.5(15)
C85 C82 C81 111.6(13)
C84 C82 C81 110.2(13)
C84 C82 C85 111.0(14)
C83 C82 C81 104.7(12)
C83 C82 C85 110.2(15)
C83 C82 C84 108.9(14)
O57 C106 O58 125.3(15)
O57 C106 C107 119.0(16)
O58 C106 C107 115.5(15)
N4 C19 P4 103.8(10)
N4 C19 C20 110.4(13)
N4 C19 C24 107.6(13)
C20 C19 P4 112.2(11)
C20 C19 C24 109.7(13)
C24 C19 P4 112.9(11)
C21 C20 C19 112.7(14)
O46 C76 C77 118.6(16)
O45 C76 O46 123.5(16)
O45 C76 C77 117.8(15)
O48 C81 O47 124.2(15)
O48 C81 C82 119.1(14)
O47 C81 C82 116.7(13)
C106 C107 C109 108.1(16)
C106 C107 C110 109.1(18)
C108 C107 C106 112.4(17)
C108 C107 C109 108(2)
C108 C107 C110 109(2)
C110 C107 C109 109.8(17)
O53 C96 C97 116.9(16)
O54 C96 O53 126.0(16)
O54 C96 C97 117.0(16)
O42 C66 Gd2 61.2(8)
O42 C66 C67 118.5(15)
O41 C66 Gd2 60.1(8)
O41 C66 O42 120.9(14)
O41 C66 C67 120.6(15)
C67 C66 Gd2 174.2(13)
C20 C21 C22 111.7(16)
O39 C61 Gd1 60.6(9)
O39 C61 O40 118.5(16)
O39 C61 C62 121.4(18)
O40 C61 Gd1 58.2(9)
O40 C61 C62 120.0(17)
C62 C61 Gd1 173.0(12)
O50 C86 O49 123.2(14)
O50 C86 C87 118.8(14)
O49 C86 C87 118.0(13)
C19 C24 C23 113.0(14)
C86 C87 C90 106.9(15)
C89 C87 C86 112.2(16)
C89 C87 C88 113(2)
C89 C87 C90 107.7(19)
C88 C87 C86 108.6(15)
C88 C87 C90 107.8(17)
O59 C111 Gd9 61.8(16)
O59 C111 O60 120(3)
O59 C111 C112 126(2)
O60 C111 Gd9 58.5(13)
O60 C111 C112 113.1(18)
C112 C111 Gd9 171.4(15)
C101 C102 C104 113.7(18)
C101 C102 C105 115.2(16)
C101 C102 C103 106.8(16)
C104 C102 C103 102.0(16)
C105 C102 C104 109.0(16)
C105 C102 C103 109.2(17)
C111 O59 Gd9 96.7(19)
C23 C22 C21 110.5(15)
C22 C23 C24 112.6(16)
O55 C101 O56 127(2)
O55 C101 C102 121.1(18)
O56 C101 C102 111.5(19)
C66 C67 C68 102.9(16)
C69 C67 C66 110.1(17)
C69 C67 C68 110(2)
C70 C67 C66 113.8(17)
C70 C67 C69 109.9(18)
C70 C67 C68 109.7(19)
C80 C77 C76 111.8(15)
C78 C77 C76 109.4(18)
C78 C77 C80 110.1(18)
C79 C77 C76 105.1(15)
C79 C77 C80 110(2)
C79 C77 C78 110.7(19)
C91 C92 C93 111.6(15)
C91 C92 C94 107.9(15)
C93 C92 C94 107.7(18)
C95 C92 C91 110.1(17)
C95 C92 C93 108.6(17)
C95 C92 C94 111.0(18)
O61 C116 Gd10 61.7(11)
O61 C116 O62 121(2)
O61 C116 C117 120(2)
O62 C116 Gd10 59.3(11)
O62 C116 C117 119(2)
C117 C116 Gd10 175.9(15)
C61 C62 C63 114.2(19)
C61 C62 C64 106.6(16)
C61 C62 C65 106.8(16)
C63 C62 C65 109(2)
C64 C62 C63 108(2)
C64 C62 C65 112(2)
C96 C97 C98 111.5(19)
C100 C97 C96 116.0(19)
C100 C97 C98 106(2)
C99 C97 C96 107.2(18)
C99 C97 C100 119(3)
C99 C97 C98 94(2)
C111 O60 Gd9 96.1(14)
C116 C117 C120 106(2)
C118 C117 C116 106(2)
C118 C117 C120 109(2)
C119 C117 C116 111(2)
C119 C117 C118 112(2)
C119 C117 C120 111(3)
C111 C112 C115 109.0(18)
C114 C112 C111 114.2(19)
C114 C112 C115 102(2)
C113 C112 C111 107(2)
C113 C112 C114 115(3)
C113 C112 C115 110(3)
N11 C127 C128 179(2)
N12 C129 C130 175(2)
N13 C125 C126 179(3)
N6 C31 P6 105.6(10)
N6 C31 C36 109.4(13)
C36 C31 P6 110.4(11)
C32 C31 P6 110.8(12)
C32 C31 N6 105.8(15)
C32 C31 C36 114.3(15)
C29 C28 C27 113.5(13)
C29 C30 C25 113.0(13)
N3 C13 P3 103.5(10)
N3 C13 C18 108.3(12)
N3 C13 C14 109.0(13)
C18 C13 P3 110.5(10)
C14 C13 P3 112.5(10)
C14 C13 C18 112.6(13)
C13 C18 C17 112.9(13)
C16 C17 C18 111.6(15)
N5 C25 P5 105.2(9)
C30 C25 P5 110.8(11)
C30 C25 N5 109.8(12)
C30 C25 C26 111.6(12)
C26 C25 P5 110.4(11)
C26 C25 N5 108.9(12)
C43 C48 C47 110.6(13)
N8 C43 P8 103.2(11)
N8 C43 C48 111.5(13)
C48 C43 P8 111.9(10)
C44 C43 P8 108.0(11)
C44 C43 N8 110.3(13)
C44 C43 C48 111.6(14)
C30 C29 C28 111.1(13)
N7 C37 P7 104.0(11)
N7 C37 C42 112.3(13)
N7 C37 C38 109.3(14)
C42 C37 P7 112.7(12)
C42 C37 C38 109.2(14)
C38 C37 P7 109.1(11)
C25 C26 C27 112.7(14)
C14 C15 C16 112.5(14)
C43 C44 C45 113.7(14)
C15 C14 C13 112.3(14)
C28 C27 C26 110.1(14)
C37 C42 C41 113.9(14)
C40 C41 C42 109.1(15)
C39 C38 C37 111.6(15)
C15 C16 C17 112.0(14)
C46 C45 C44 110.3(14)
C45 C46 C47 113.1(16)
C40 C39 C38 111.2(16)
C46 C47 C48 111.7(15)
C39 C40 C41 112(2)
N9 C49 P9 102.2(10)
N9 C49 C54 110.6(14)
N9 C49 C50 113.3(16)
C54 C49 P9 109.3(12)
C50 C49 P9 109.5(12)
C50 C49 C54 111.5(15)
C11B C12 C7 115(2)
C11B C12 C11A 90(2)
C11A C12 C7 113(2)
N2 C7 P2 103.2(10)
N2 C7 C12 108.9(12)
N2 C7 C8 110.3(15)
C12 C7 P2 112.2(12)
C8 C7 P2 112.5(11)
C8 C7 C12 109.5(14)
N1 C1 P1 101.8(10)
N1 C1 C6 109.2(15)
N1 C1 C2 111.3(14)
C6 C1 P1 110.7(12)
C2 C1 P1 113.7(13)
C2 C1 C6 109.9(15)
N10 C55 P10 101.7(11)
N10 C55 C56 109.4(15)
C56 C55 P10 112.2(13)
C60 C55 P10 111.8(12)
C60 C55 N10 110.8(16)
C60 C55 C56 110.6(16)
C1 C6 C5B 110(2)
C5A C6 C1 116(2)
C5A C6 C5B 91(2)
C1 C2 C3B 118.7(19)
C3A C2 C1 109(2)
C3A C2 C3B 92(2)
C53 C54 C49 110(2)
C55 C56 C57B 118(3)
C57A C56 C55 110(3)
C57A C56 C57B 96(3)
C9B C8 C7 113(2)
C9A C8 C7 117(2)
C9A C8 C9B 83(3)
C35A C36 C31 112(2)
C35A C36 C35B 76(3)
C35B C36 C31 110(2)
C31 C32 C33A 114(2)
C31 C32 C33B 120(3)
C33B C32 C33A 78(3)
C55 C60 C59B 109(3)
C55 C60 C59A 112(2)
C59A C60 C59B 101(2)
C51 C50 C49 111.9(19)
C4B C5B C6 116(3)
C4B C3B C2 107(3)
C3B C4B C5B 111(3)
C10B C11B C12 108(3)
C50 C51 C52 112(2)
C59B C58B C57B 114(4)
C58B C57B C56 106(4)
C33A C34A C35A 106(3)
C52 C53 C54 112.0(19)
C58B C59B C60 118(4)
C32 C33A C34A 120(2)
C36 C35A C34A 114(2)
C35B C34B C33B 115(2)
C34B C35B C36 123(2)
C32 C33B C34B 109(2)
C10B C9B C8 111(3)
C12 C11A C10A 109(4)
C11B C10B C9B 117(3)
C11A C10A C9A 115(3)
C8 C9A C10A 111(4)
C2 C3A C4A 115(3)
C3A C4A C5A 113(3)
C6 C5A C4A 105(3)
C53 C52 C51 113(2)
C58A C57A C56 115(3)
C57A C58A C59A 113(4)
C60 C59A C58A 105(2)

loop_
_geom_bond_atom_site_label_1
_geom_bond_atom_site_label_2
_geom_bond_distance
Gd6 Gd4 3.9377(10)
Gd6 Gd8 4.0306(10)
Gd6 O33 2.365(9)
Gd6 O12 2.319(10)
Gd6 O64 2.538(9)
Gd6 O35 2.346(10)
Gd6 O63 2.574(10)
Gd6 O22 2.262(9)
Gd6 O17 2.201(10)
Gd6 C123 2.953(14)
Gd5 Gd3 3.8847(10)
Gd5 Gd7 4.0025(11)
Gd5 O34 2.344(10)
Gd5 O36 2.319(9)
Gd5 O19 2.263(10)
Gd5 O9 2.318(10)
Gd5 O65 2.537(10)
Gd5 O15 2.207(9)
Gd5 O66 2.513(10)
Gd5 C121 2.923(14)
Gd4 Co2 3.452(2)
Gd4 P11 3.106(4)
Gd4 O33 2.438(9)
Gd4 O31 2.500(10)
Gd4 O13 2.276(10)
Gd4 O63 2.426(10)
Gd4 O5 2.315(10)
Gd4 O11 2.428(9)
Gd4 O48 2.388(10)
Gd4 O50 2.379(11)
Gd1 O31 2.419(9)
Gd1 O6 2.304(11)
Gd1 O8 2.273(10)
Gd1 O39 2.518(11)
Gd1 O47 2.346(11)
Gd1 O2 2.217(11)
Gd1 O40 2.466(11)
Gd1 C61 2.885(17)
Gd3 Co1 3.422(2)
Gd3 P11 3.106(4)
Gd3 O32 2.494(10)
Gd3 O34 2.439(10)
Gd3 O65 2.420(10)
Gd3 O7 2.422(9)
Gd3 O3 2.316(10)
Gd3 O16 2.291(10)
Gd3 O46 2.364(10)
Gd3 O44 2.357(11)
Gd7 Co3 3.479(2)
Gd7 P12 3.098(4)
Gd7 O38 2.495(10)
Gd7 O18 2.323(10)
Gd7 O36 2.423(9)
Gd7 O21 2.474(10)
Gd7 O66 2.401(11)
Gd7 O25 2.363(11)
Gd7 O51 2.378(11)
Gd7 O53 2.306(12)
Gd10 O38 2.398(10)
Gd10 O23 2.313(10)
Gd10 O27 2.332(11)
Gd10 O29 2.230(10)
Gd10 O54 2.333(11)
Gd10 O61 2.544(13)
Gd10 O62 2.492(13)
Gd10 C116 2.89(2)
Gd2 O32 2.421(9)
Gd2 O1 2.299(10)
Gd2 O42 2.491(11)
Gd2 O10 2.292(10)
Gd2 O4 2.218(10)
Gd2 O43 2.320(10)
Gd2 O41 2.470(12)
Gd2 C66 2.840(15)
Gd8 Co4 3.460(2)
Gd8 P12 3.086(4)
Gd8 O64 2.403(10)
Gd8 O35 2.443(10)
Gd8 O37 2.482(10)
Gd8 O14 2.327(10)
Gd8 O24 2.467(10)
Gd8 O28 2.327(10)
Gd8 O57 2.392(10)
Gd8 O56 2.322(15)
Gd9 O37 2.374(10)
Gd9 O20 2.310(10)
Gd9 O30 2.325(11)
Gd9 O26 2.221(11)
Gd9 O55 2.333(16)
Gd9 C111 2.96(2)
Gd9 O59 2.62(2)
Gd9 O60 2.535(19)
Co3 O21 2.003(10)
Co3 O25 2.172(11)
Co3 O52 1.975(11)
Co3 N7 2.142(14)
Co3 N9 2.111(13)
Co2 O5 2.175(10)
Co2 O11 2.012(9)
Co2 O49 1.984(11)
Co2 N2 2.106(13)
Co2 N4 2.125(14)
Co4 O24 2.012(10)
Co4 O28 2.149(10)
Co4 O58 1.949(12)
Co4 N8 2.145(13)
Co4 N10 2.089(15)
Co1 O7 2.028(10)
Co1 O3 2.194(10)
Co1 O45 1.961(11)
Co1 N1 2.102(14)
Co1 N3 2.135(13)
P6 O18 1.519(11)
P6 O16 1.516(11)
P6 O17 1.529(10)
P6 C31 1.874(14)
P5 O13 1.529(11)
P5 O14 1.516(10)
P5 O15 1.532(10)
P5 C25 1.844(15)
P11 O33 1.537(10)
P11 O32 1.548(9)
P11 O34 1.533(11)
P11 O31 1.542(10)
P4 O12 1.533(11)
P4 O11 1.548(10)
P4 O10 1.523(11)
P4 C19 1.840(16)
P2 O5 1.549(11)
P2 O6 1.516(11)
P2 O4 1.521(11)
P2 C7 1.817(16)
P12 O38 1.547(10)
P12 O36 1.545(10)
P12 O35 1.523(11)
P12 O37 1.544(11)
P9 O27 1.501(12)
P9 O25 1.539(12)
P9 O26 1.524(11)
P9 C49 1.855(17)
P8 O23 1.513(11)
P8 O24 1.540(11)
P8 O22 1.523(11)
P8 C43 1.860(16)
P10 O29 1.525(11)
P10 O28 1.546(12)
P10 O30 1.498(12)
P10 C55 1.843(16)
P3 O9 1.521(10)
P3 O7 1.526(10)
P3 O8 1.509(11)
P3 C13 1.851(15)
P7 O19 1.523(10)
P7 O21 1.546(11)
P7 O20 1.515(11)
P7 C37 1.831(16)
P1 O1 1.521(10)
P1 O3 1.545(12)
P1 O2 1.525(11)
P1 C1 1.842(16)
O64 C123 1.257(18)
O65 C121 1.285(18)
O63 C123 1.280(18)
O42 C66 1.265(18)
O48 C81 1.220(18)
O50 C86 1.270(17)
O57 C106 1.264(19)
O66 C121 1.246(17)
O43 C71 1.254(19)
O49 C86 1.280(18)
O46 C76 1.274(18)
O58 C106 1.27(2)
O45 C76 1.253(19)
O39 C61 1.25(2)
O47 C81 1.282(19)
O51 C91 1.225(18)
O52 C91 1.275(19)
O40 C61 1.26(2)
O44 C71 1.240(18)
N1 C1 1.50(2)
O53 C96 1.26(2)
O54 C96 1.24(2)
N2 C7 1.50(2)
O41 C66 1.228(19)
N3 C13 1.513(19)
N7 C37 1.50(2)
N9 C49 1.48(2)
C121 C122 1.47(2)
N4 C19 1.50(2)
O61 C116 1.24(2)
O55 C101 1.20(2)
O56 C101 1.28(2)
N8 C43 1.52(2)
N10 C55 1.51(2)
C91 C92 1.51(2)
O62 C116 1.26(3)
C72 C71 1.53(2)
C72 C75 1.51(3)
C72 C73 1.53(2)
C72 C74 1.49(3)
C123 C124 1.50(2)
C82 C81 1.55(2)
C82 C85 1.531(15)
C82 C84 1.523(16)
C82 C83 1.521(12)
C106 C107 1.52(2)
C19 C20 1.53(2)
C19 C24 1.54(2)
C20 C21 1.51(2)
C76 C77 1.53(2)
C107 C108 1.49(3)
C107 C109 1.525(17)
C107 C110 1.519(17)
C96 C97 1.50(2)
C66 C67 1.51(2)
C21 C22 1.53(3)
C61 C62 1.49(2)
C86 C87 1.51(2)
C24 C23 1.55(2)
C87 C89 1.45(3)
C87 C88 1.507(17)
C87 C90 1.517(17)
C111 O59 1.09(2)
C111 O60 1.27(3)
C111 C112 1.517(13)
C102 C101 1.47(2)
C102 C104 1.518(13)
C102 C105 1.508(13)
C102 C103 1.522(13)
C22 C23 1.50(2)
C67 C69 1.51(3)
C67 C70 1.51(3)
C67 C68 1.57(3)
C77 C80 1.51(3)
C77 C78 1.50(3)
C77 C79 1.49(3)
C92 C93 1.51(3)
C92 C94 1.51(3)
C92 C95 1.50(3)
C116 C117 1.54(3)
C62 C63 1.49(3)
C62 C64 1.49(3)
C62 C65 1.54(3)
C97 C100 1.47(4)
C97 C98 1.52(4)
C97 C99 1.45(4)
C118 C117 1.51(4)
C117 C120 1.56(4)
C117 C119 1.51(3)
C112 C114 1.492(18)
C112 C113 1.35(4)
C112 C115 1.540(18)
N11 C127 1.14(2)
C127 C128 1.50(3)
N12 C129 1.12(2)
C129 C130 1.47(3)
N13 C125 1.12(2)
C125 C126 1.52(3)
N5 C25 1.543(18)
N6 C31 1.51(2)
C31 C36 1.55(2)
C31 C32 1.49(2)
C28 C29 1.53(2)
C28 C27 1.53(2)
C30 C25 1.53(2)
C30 C29 1.52(2)
C13 C18 1.55(2)
C13 C14 1.551(19)
C18 C17 1.56(2)
C17 C16 1.53(2)
C25 C26 1.54(2)
C48 C43 1.53(2)
C48 C47 1.55(2)
C43 C44 1.51(2)
C37 C42 1.54(2)
C37 C38 1.56(2)
C26 C27 1.54(2)
C15 C14 1.52(2)
C15 C16 1.53(2)
C44 C45 1.54(2)
C42 C41 1.56(2)
C41 C40 1.52(3)
C38 C39 1.55(2)
C45 C46 1.52(2)
C46 C47 1.54(3)
C39 C40 1.50(3)
C49 C54 1.59(3)
C49 C50 1.53(3)
C12 C7 1.57(2)
C12 C11B 1.50(3)
C12 C11A 1.50(5)
C7 C8 1.55(2)
C1 C6 1.53(2)
C1 C2 1.50(3)
C55 C56 1.54(3)
C55 C60 1.509(16)
C6 C5B 1.58(4)
C6 C5A 1.48(4)
C2 C3B 1.59(4)
C2 C3A 1.46(4)
C54 C53 1.536(18)
C56 C57B 1.59(5)
C56 C57A 1.519(19)
C8 C9B 1.51(3)
C8 C9A 1.48(5)
C36 C35A 1.511(18)
C36 C35B 1.537(19)
C32 C33A 1.514(18)
C32 C33B 1.510(19)
C60 C59B 1.62(5)
C60 C59A 1.517(14)
C50 C51 1.515(18)
C5B C4B 1.53(5)
C3B C4B 1.46(5)
C11B C10B 1.47(5)
C51 C52 1.542(14)
C58B C57B 1.57(6)
C58B C59B 1.47(7)
C34A C33A 1.525(19)
C34A C35A 1.525(19)
C53 C52 1.528(13)
C34B C35B 1.521(14)
C34B C33B 1.525(14)
C9B C10B 1.47(5)
C11A C10A 1.526(19)
C10A C9A 1.53(2)
C3A C4A 1.47(5)
C4A C5A 1.52(5)
C57A C58A 1.51(2)
C58A C59A 1.52(2)
